data_4088445
loop_
_publ_author_name
'Chakraborty, Uttam'
'Urban, Franziska'
'M\"uhldorf, Bernd'
'Rebreyend, Christophe'
'de Bruin, Bas'
'van Velzen, Niels'
'Harder, Sjoerd'
'Wolf, Robert'

_publ_section_title
;
 Accessing the CpArNi(I) Synthon: Reactions with N-Heterocyclic Carbenes,
 TEMPO, Sulfur, and Selenium
;
_journal_issue 11
_journal_name_full Organometallics
_journal_page_first 1624
_journal_paper_doi 10.1021/acs.organomet.6b00084
_journal_volume 35
_journal_year 2016
_chemical_formula_moiety 'C56 H65 N2 Ni'
_chemical_formula_sum 'C56 H65 N2 Ni'
_chemical_formula_weight 824.81
_space_group_crystal_system monoclinic
_space_group_IT_number 14
_space_group_name_Hall '-P 2yn'
_space_group_name_H-M_alt 'P 1 21/n 1'
_atom_sites_solution_hydrogens geom
_atom_sites_solution_primary direct
_audit_creation_date 2015-09-15
_audit_creation_method
;
Olex2 1.2
(compiled 2015.01.26 svn.r3150 for OlexSys, GUI svn.r4998)
;
_cell_angle_alpha 90
_cell_angle_beta 95.0662(11)
_cell_angle_gamma 90
_cell_formula_units_Z 8
_cell_length_a 27.7545(3)
_cell_length_b 11.82467(14)
_cell_length_c 27.9694(3)
_cell_measurement_reflns_used 30573
_cell_measurement_temperature 293(2)
_cell_measurement_theta_max 73.4280
_cell_measurement_theta_min 4.0420
_cell_volume 9143.36(18)
_computing_cell_refinement
;
CrysAlisPro, Agilent Technologies,
Version 1.171.37.35e (release 07-10-2014 CrysAlis171 .NET)
(compiled Oct  7 2014,17:20:27)
;
_computing_data_collection
;
CrysAlisPro, Agilent Technologies,
Version 1.171.37.35e (release 07-10-2014 CrysAlis171 .NET)
(compiled Oct  7 2014,17:20:27)
;
_computing_data_reduction
;
CrysAlisPro, Agilent Technologies,
Version 1.171.37.35e (release 07-10-2014 CrysAlis171 .NET)
(compiled Oct  7 2014,17:20:27)
;
_computing_molecular_graphics 'Olex2 (Dolomanov et al., 2009)'
_computing_publication_material 'Olex2 (Dolomanov et al., 2009)'
_computing_structure_refinement 'ShelXL (Sheldrick, 2008)'
_computing_structure_solution 'ShelXT (Sheldrick, 2015)'
_diffrn_ambient_temperature 293(2)
_diffrn_detector 'CCD plate'
_diffrn_detector_area_resol_mean 5.1773
_diffrn_detector_type Atlas
_diffrn_measured_fraction_theta_full 0.997
_diffrn_measured_fraction_theta_max 0.983
_diffrn_measurement_details
;
#__ type_ start__ end____ width___ exp.time_
  1 omega  -33.00   70.00   1.0000   15.0000
omega____ theta____ kappa____ phi______ frames
    -       40.7064  -57.0000    0.0000 103

#__ type_ start__ end____ width___ exp.time_
  2 omega    2.00   98.00   1.0000   15.0000
omega____ theta____ kappa____ phi______ frames
    -       40.7064 -125.0000  -60.0000 96

#__ type_ start__ end____ width___ exp.time_
  3 omega   46.00  109.00   1.0000   60.0000
omega____ theta____ kappa____ phi______ frames
    -      106.9800  -94.0000   60.0000 63

#__ type_ start__ end____ width___ exp.time_
  4 omega   38.00   67.00   1.0000   60.0000
omega____ theta____ kappa____ phi______ frames
    -      106.9800  -30.0000    0.0000 29

#__ type_ start__ end____ width___ exp.time_
  5 omega   31.00   66.00   1.0000   60.0000
omega____ theta____ kappa____ phi______ frames
    -      106.9800  -30.0000   60.0000 35

#__ type_ start__ end____ width___ exp.time_
  6 omega   32.00   66.00   1.0000   60.0000
omega____ theta____ kappa____ phi______ frames
    -      106.9800  -30.0000   30.0000 34

#__ type_ start__ end____ width___ exp.time_
  7 omega   35.00   61.00   1.0000   60.0000
omega____ theta____ kappa____ phi______ frames
    -      106.9800  -30.0000  120.0000 26

#__ type_ start__ end____ width___ exp.time_
  8 omega   77.00  149.00   1.0000   60.0000
omega____ theta____ kappa____ phi______ frames
    -      106.9800   61.0000    0.0000 72

#__ type_ start__ end____ width___ exp.time_
  9 omega   28.00  141.00   1.0000   60.0000
omega____ theta____ kappa____ phi______ frames
    -      106.9800  -77.0000 -150.0000 113

#__ type_ start__ end____ width___ exp.time_
 10 omega   29.00   66.00   1.0000   60.0000
omega____ theta____ kappa____ phi______ frames
    -      106.9800  -30.0000   90.0000 37

#__ type_ start__ end____ width___ exp.time_
 11 omega   11.00  115.00   1.0000   15.0000
omega____ theta____ kappa____ phi______ frames
    -       40.7064   57.0000 -120.0000 104

#__ type_ start__ end____ width___ exp.time_
 12 omega   11.00  115.00   1.0000   15.0000
omega____ theta____ kappa____ phi______ frames
    -       40.7064   57.0000  -30.0000 104

#__ type_ start__ end____ width___ exp.time_
 13 omega   11.00  115.00   1.0000   15.0000
omega____ theta____ kappa____ phi______ frames
    -       40.7064   57.0000  120.0000 104

#__ type_ start__ end____ width___ exp.time_
 14 omega   46.00  158.00   1.0000   60.0000
omega____ theta____ kappa____ phi______ frames
    -      106.9800   15.0000  -60.0000 112

#__ type_ start__ end____ width___ exp.time_
 15 omega   76.00  158.00   1.0000   60.0000
omega____ theta____ kappa____ phi______ frames
    -      106.9800   30.0000   90.0000 82

#__ type_ start__ end____ width___ exp.time_
 16 omega   32.00   77.00   1.0000   60.0000
omega____ theta____ kappa____ phi______ frames
    -      106.9800  -45.0000  -30.0000 45

#__ type_ start__ end____ width___ exp.time_
 17 omega   79.00  116.00   1.0000   60.0000
omega____ theta____ kappa____ phi______ frames
    -      106.9800   45.0000  -30.0000 37

#__ type_ start__ end____ width___ exp.time_
 18 omega   73.00  158.00   1.0000   60.0000
omega____ theta____ kappa____ phi______ frames
    -      106.9800   77.0000   90.0000 85

#__ type_ start__ end____ width___ exp.time_
 19 omega   76.00  158.00   1.0000   60.0000
omega____ theta____ kappa____ phi______ frames
    -      106.9800   30.0000 -180.0000 82
;
_diffrn_measurement_device 'four-circle diffractometer'
_diffrn_measurement_device_type 'SuperNova, Single source at offset, Atlas'
_diffrn_measurement_method '\w scans'
_diffrn_orient_matrix_UB_11 0.0212162000
_diffrn_orient_matrix_UB_12 -0.0181408000
_diffrn_orient_matrix_UB_13 -0.0485154000
_diffrn_orient_matrix_UB_21 -0.0402841000
_diffrn_orient_matrix_UB_22 0.0744851000
_diffrn_orient_matrix_UB_23 -0.0248913000
_diffrn_orient_matrix_UB_31 0.0321210000
_diffrn_orient_matrix_UB_32 0.1054448000
_diffrn_orient_matrix_UB_33 0.0092736000
_diffrn_radiation_monochromator mirror
_diffrn_radiation_probe x-ray
_diffrn_radiation_type CuK\a
_diffrn_radiation_wavelength 1.54184
_diffrn_reflns_av_R_equivalents 0.0267
_diffrn_reflns_av_unetI/netI 0.0227
_diffrn_reflns_Laue_measured_fraction_full 0.997
_diffrn_reflns_Laue_measured_fraction_max 0.983
_diffrn_reflns_limit_h_max 33
_diffrn_reflns_limit_h_min -34
_diffrn_reflns_limit_k_max 14
_diffrn_reflns_limit_k_min -14
_diffrn_reflns_limit_l_max 34
_diffrn_reflns_limit_l_min -34
_diffrn_reflns_number 69695
_diffrn_reflns_point_group_measured_fraction_full 0.997
_diffrn_reflns_point_group_measured_fraction_max 0.983
_diffrn_reflns_theta_full 67.684
_diffrn_reflns_theta_max 73.575
_diffrn_reflns_theta_min 4.066
_diffrn_source 'sealed X-ray tube'
_diffrn_source_type 'SuperNova (Cu) X-ray Source'
_exptl_absorpt_coefficient_mu 0.891
_exptl_absorpt_correction_T_max 0.933
_exptl_absorpt_correction_T_min 0.882
_exptl_absorpt_correction_type gaussian
_exptl_absorpt_process_details
;
CrysAlisPro, Agilent Technologies,
Version 1.171.37.35e (release 07-10-2014 CrysAlis171 .NET)
(compiled Oct  7 2014,17:20:27)
Numerical absorption correction based on gaussian integration over
			a multifaceted crystal model
Empirical absorption correction using spherical harmonics,
 implemented in SCALE3 ABSPACK scaling algorithm.
;
_exptl_crystal_colour 'clear yellow'
_exptl_crystal_colour_lustre clear
_exptl_crystal_colour_primary yellow
_exptl_crystal_density_diffrn 1.198
_exptl_crystal_description plate
_exptl_crystal_F_000 3544
_exptl_crystal_size_max 0.2048
_exptl_crystal_size_mid 0.1829
_exptl_crystal_size_min 0.129
_refine_diff_density_max 2.001
_refine_diff_density_min -0.546
_refine_diff_density_rms 0.063
_refine_ls_extinction_method none
_refine_ls_goodness_of_fit_ref 1.017
_refine_ls_hydrogen_treatment constr
_refine_ls_matrix_type full
_refine_ls_number_parameters 1089
_refine_ls_number_reflns 18140
_refine_ls_number_restraints 0
_refine_ls_restrained_S_all 1.017
_refine_ls_R_factor_all 0.0595
_refine_ls_R_factor_gt 0.0515
_refine_ls_shift/su_max 0.002
_refine_ls_shift/su_mean 0.000
_refine_ls_structure_factor_coef Fsqd
_refine_ls_weighting_details 'w=1/[\s^2^(Fo^2^)+(0.0810P)^2^+6.8790P] where P=(Fo^2^+2Fc^2^)/3'
_refine_ls_weighting_scheme calc
_refine_ls_wR_factor_gt 0.1423
_refine_ls_wR_factor_ref 0.1492
_reflns_Friedel_coverage 0.000
_reflns_number_gt 15696
_reflns_number_total 18140
_reflns_threshold_expression 'I > 2\s(I)'
_cod_data_source_file 4b.cif
_cod_data_source_block fu42
_cod_original_cell_volume 9143.37(19)
_cod_database_code 4088445
_chemical_oxdiff_formula 'C112 H130 N4 Ni2'
_shelx_space_group_comment
;
The symmetry employed for this shelxl refinement is uniquely defined
by the following loop, which should always be used as a source of
symmetry information in preference to the above space-group names.
They are only intended as comments.
;
_reflns_odcompleteness_completeness 99.69
_reflns_odcompleteness_iscentric 1
_reflns_odcompleteness_theta 66.97
_olex2_refinement_description
;
1. Fixed Uiso
 At 1.2 times of:
  All C(H) groups, All C(H,H) groups, All C(H,H,H,H) groups
 At 1.5 times of:
  All C(H,H,H) groups
2. Uiso/Uaniso restraints and constraints
Uanis(C56) = Uanis(C56A)
3. Others
 Fixed Sof: H55A(0.65072) H55B(0.65072) H55C(0.34928) H55D(0.34928)
 C56(0.65072) H56A(0.65072) H56B(0.65072) H56C(0.65072) C56A(0.34928)
 H56D(0.34928) H56E(0.34928) H56F(0.34928)
4.a Ternary CH refined with riding coordinates:
 C6(H6), C9(H9), C62(H62), C65(H65)
4.b Secondary CH2 refined with riding coordinates:
 C23(H23A,H23B), C28(H28A,H28B), C39(H39A,H39B), C47(H47A,H47B), C55(H55A,
 H55B), C55(H55C,H55D), C77(H77A,H77B), C87(H87A,H87B), C95(H95A,H95B),
 C103(H10D,H10E), C111(H11D,H11E)
4.c Aromatic/amide H refined with riding coordinates:
 C18(H18), C19(H19), C21(H21), C22(H22), C25(H25), C26(H26), C30(H30),
 C31(H31), C34(H34), C35(H35), C37(H37), C38(H38), C42(H42), C43(H43), C45(H45),
  C46(H46), C50(H50), C51(H51), C53(H53), C54(H54), C74(H74), C75(H75),
 C79(H79), C80(H80), C82(H82), C83(H83), C85(H85), C86(H86), C90(H90), C91(H91),
  C93(H93), C94(H94), C98(H98), C99(H99), C101(H101), C102(H102), C106(H106),
 C107(H107), C109(H109), C110(H110)
4.d Idealised Me refined as rotating group:
 C4(H4A,H4B,H4C), C5(H5A,H5B,H5C), C7(H7A,H7B,H7C), C8(H8A,H8B,H8C), C10(H10A,
 H10B,H10C), C11(H11A,H11B,H11C), C24(H24A,H24B,H24C), C29(H29A,H29B,H29C),
 C40(H40A,H40B,H40C), C48(H48A,H48B,H48C), C56(H56A,H56B,H56C), C60(H60A,H60B,
 H60C), C61(H61A,H61B,H61C), C63(H63A,H63B,H63C), C64(H64A,H64B,H64C), C66(H66A,
 H66B,H66C), C67(H67A,H67B,H67C), C78(H78A,H78B,H78C), C88(H88A,H88B,H88C),
 C96(H96A,H96B,H96C), C104(H10F,H10G,H10H), C112(H11F,H11G,H11H), C56A(H56D,
 H56E,H56F)
;
_shelx_shelxl_version_number 2014/7
_olex2_submission_original_sample_id FU42
_olex2_submission_special_instructions 'No special instructions were received'

loop_
_space_group_symop_operation_xyz
'x, y, z'
'-x+1/2, y+1/2, -z+1/2'
'-x, -y, -z'
'x-1/2, -y-1/2, z-1/2'

loop_
_atom_site_label
_atom_site_type_symbol
_atom_site_fract_x
_atom_site_fract_y
_atom_site_fract_z
_atom_site_U_iso_or_equiv
_atom_site_adp_type
_atom_site_occupancy
_atom_site_site_symmetry_order
_atom_site_calc_flag
_atom_site_refinement_flags_posn
_atom_site_refinement_flags_occupancy
_atom_site_disorder_assembly
_atom_site_disorder_group
Ni1 Ni 0.12652(2) 0.35743(3) 0.63214(2) 0.03062(10) Uani 1 1 d . . . .
N1 N 0.07709(6) 0.14087(14) 0.63889(6) 0.0274(3) Uani 1 1 d . . . .
N2 N 0.02527(6) 0.27418(14) 0.62358(6) 0.0280(3) Uani 1 1 d . . . .
C1 C 0.07355(7) 0.25410(16) 0.63105(6) 0.0260(4) Uani 1 1 d . . . .
C2 C -0.00111(7) 0.17470(18) 0.62696(8) 0.0331(4) Uani 1 1 d . . . .
C3 C 0.03143(8) 0.09098(18) 0.63628(8) 0.0330(4) Uani 1 1 d . . . .
C4 C -0.05520(8) 0.1671(2) 0.62176(10) 0.0452(6) Uani 1 1 d . . . .
H4A H -0.0679 0.1998 0.6495 0.068 Uiso 1 1 calc GR . . .
H4B H -0.0648 0.0892 0.6189 0.068 Uiso 1 1 calc GR . . .
H4C H -0.0676 0.2075 0.5935 0.068 Uiso 1 1 calc GR . . .
C5 C 0.02200(9) -0.0305(2) 0.64620(11) 0.0486(6) Uani 1 1 d . . . .
H5A H 0.0415 -0.0770 0.6274 0.073 Uiso 1 1 calc GR . . .
H5B H -0.0116 -0.0470 0.6379 0.073 Uiso 1 1 calc GR . . .
H5C H 0.0300 -0.0458 0.6797 0.073 Uiso 1 1 calc GR . . .
C6 C 0.12487(7) 0.08529(17) 0.64254(7) 0.0305(4) Uani 1 1 d . . . .
H6 H 0.1490 0.1456 0.6471 0.037 Uiso 1 1 calc R . . .
C7 C 0.13280(10) 0.0082(2) 0.68577(9) 0.0480(6) Uani 1 1 d . . . .
H7A H 0.1219 0.0453 0.7134 0.072 Uiso 1 1 calc GR . . .
H7B H 0.1666 -0.0089 0.6916 0.072 Uiso 1 1 calc GR . . .
H7C H 0.1149 -0.0606 0.6797 0.072 Uiso 1 1 calc GR . . .
C8 C 0.13354(8) 0.0268(2) 0.59592(9) 0.0427(5) Uani 1 1 d . . . .
H8A H 0.1121 -0.0366 0.5911 0.064 Uiso 1 1 calc GR . . .
H8B H 0.1664 0.0009 0.5973 0.064 Uiso 1 1 calc GR . . .
H8C H 0.1276 0.0789 0.5698 0.064 Uiso 1 1 calc GR . . .
C9 C 0.00733(7) 0.38959(18) 0.61353(8) 0.0331(4) Uani 1 1 d . . . .
H9 H 0.0359 0.4387 0.6160 0.040 Uiso 1 1 calc R . . .
C10 C -0.01609(10) 0.4037(2) 0.56284(9) 0.0513(6) Uani 1 1 d . . . .
H10A H 0.0053 0.3757 0.5404 0.077 Uiso 1 1 calc GR . . .
H10B H -0.0225 0.4824 0.5566 0.077 Uiso 1 1 calc GR . . .
H10C H -0.0459 0.3621 0.5593 0.077 Uiso 1 1 calc GR . . .
C11 C -0.02442(8) 0.4306(2) 0.65136(10) 0.0452(5) Uani 1 1 d . . . .
H11A H -0.0545 0.3900 0.6483 0.068 Uiso 1 1 calc GR . . .
H11B H -0.0306 0.5100 0.6470 0.068 Uiso 1 1 calc GR . . .
H11C H -0.0083 0.4177 0.6827 0.068 Uiso 1 1 calc GR . . .
C12 C 0.18434(7) 0.43463(16) 0.67937(7) 0.0265(4) Uani 1 1 d . . . .
C13 C 0.20103(7) 0.40298(16) 0.63379(7) 0.0258(4) Uani 1 1 d . . . .
C14 C 0.17363(6) 0.46589(16) 0.59683(7) 0.0256(4) Uani 1 1 d . . . .
C15 C 0.14038(7) 0.53713(16) 0.61902(7) 0.0264(4) Uani 1 1 d . . . .
C16 C 0.14639(7) 0.51582(16) 0.67007(7) 0.0278(4) Uani 1 1 d . . . .
C17 C 0.20428(7) 0.39513(17) 0.72731(7) 0.0272(4) Uani 1 1 d . . . .
C18 C 0.21211(7) 0.47131(19) 0.76544(7) 0.0329(4) Uani 1 1 d . . . .
H18 H 0.2031 0.5466 0.7609 0.040 Uiso 1 1 calc R . . .
C19 C 0.23294(8) 0.4369(2) 0.80985(7) 0.0367(5) Uani 1 1 d . . . .
H19 H 0.2374 0.4893 0.8346 0.044 Uiso 1 1 calc R . . .
C20 C 0.24735(7) 0.3256(2) 0.81814(7) 0.0355(5) Uani 1 1 d . . . .
C21 C 0.23921(7) 0.24880(19) 0.78058(7) 0.0337(4) Uani 1 1 d . . . .
H21 H 0.2483 0.1736 0.7853 0.040 Uiso 1 1 calc R . . .
C22 C 0.21783(7) 0.28246(18) 0.73616(7) 0.0297(4) Uani 1 1 d . . . .
H22 H 0.2124 0.2292 0.7118 0.036 Uiso 1 1 calc R . . .
C23 C 0.27010(8) 0.2888(3) 0.86686(8) 0.0484(6) Uani 1 1 d . . . .
H23A H 0.2995 0.2471 0.8624 0.058 Uiso 1 1 calc R . . .
H23B H 0.2793 0.3558 0.8855 0.058 Uiso 1 1 calc R . . .
C24 C 0.23976(13) 0.2198(4) 0.89397(12) 0.0853(13) Uani 1 1 d . . . .
H24A H 0.2324 0.1505 0.8770 0.128 Uiso 1 1 calc GR . . .
H24B H 0.2103 0.2596 0.8982 0.128 Uiso 1 1 calc GR . . .
H24C H 0.2563 0.2034 0.9248 0.128 Uiso 1 1 calc GR . . .
C25 C 0.23468(8) 0.23753(18) 0.59161(7) 0.0328(4) Uani 1 1 d . . . .
H25 H 0.2058 0.2328 0.5721 0.039 Uiso 1 1 calc R . . .
C26 C 0.27103(9) 0.1600(2) 0.58574(9) 0.0416(5) Uani 1 1 d . . . .
H26 H 0.2664 0.1044 0.5623 0.050 Uiso 1 1 calc R . . .
C27 C 0.31454(9) 0.1644(2) 0.61466(10) 0.0486(6) Uani 1 1 d . . . .
C28 C 0.35493(12) 0.0782(3) 0.61151(14) 0.0732(9) Uani 1 1 d . . . .
H28A H 0.3831 0.1175 0.6016 0.088 Uiso 1 1 calc R . . .
H28B H 0.3635 0.0484 0.6434 0.088 Uiso 1 1 calc R . . .
C29 C 0.34482(17) -0.0146(4) 0.57984(18) 0.1048(15) Uani 1 1 d . . . .
H29A H 0.3385 0.0129 0.5476 0.157 Uiso 1 1 calc GR . . .
H29B H 0.3170 -0.0546 0.5890 0.157 Uiso 1 1 calc GR . . .
H29C H 0.3721 -0.0646 0.5815 0.157 Uiso 1 1 calc GR . . .
C30 C 0.32070(8) 0.2499(2) 0.64811(9) 0.0469(6) Uani 1 1 d . . . .
H30 H 0.3497 0.2549 0.6673 0.056 Uiso 1 1 calc R . . .
C31 C 0.28488(7) 0.3282(2) 0.65383(8) 0.0371(5) Uani 1 1 d . . . .
H31 H 0.2903 0.3857 0.6764 0.045 Uiso 1 1 calc R . . .
C32 C 0.24041(7) 0.32234(17) 0.62608(7) 0.0278(4) Uani 1 1 d . . . .
C33 C 0.17998(7) 0.46280(16) 0.54471(7) 0.0267(4) Uani 1 1 d . . . .
C34 C 0.22454(7) 0.48642(17) 0.52750(7) 0.0302(4) Uani 1 1 d . . . .
H34 H 0.2517 0.4948 0.5491 0.036 Uiso 1 1 calc R . . .
C35 C 0.22912(8) 0.49772(18) 0.47871(8) 0.0338(4) Uani 1 1 d . . . .
H35 H 0.2592 0.5148 0.4683 0.041 Uiso 1 1 calc R . . .
C36 C 0.18950(8) 0.48389(18) 0.44524(7) 0.0346(4) Uani 1 1 d . . . .
C37 C 0.14569(8) 0.4538(2) 0.46228(7) 0.0363(5) Uani 1 1 d . . . .
H37 H 0.1190 0.4406 0.4405 0.044 Uiso 1 1 calc R . . .
C38 C 0.14077(7) 0.44293(19) 0.51090(7) 0.0332(4) Uani 1 1 d . . . .
H38 H 0.1110 0.4222 0.5212 0.040 Uiso 1 1 calc R . . .
C39 C 0.19324(10) 0.5076(2) 0.39270(8) 0.0438(5) Uani 1 1 d . . . .
H39A H 0.1737 0.4536 0.3735 0.053 Uiso 1 1 calc R . . .
H39B H 0.2266 0.4988 0.3854 0.053 Uiso 1 1 calc R . . .
C40 C 0.17608(10) 0.6274(2) 0.37998(9) 0.0508(6) Uani 1 1 d . . . .
H40A H 0.1794 0.6415 0.3466 0.076 Uiso 1 1 calc GR . . .
H40B H 0.1953 0.6808 0.3992 0.076 Uiso 1 1 calc GR . . .
H40C H 0.1428 0.6352 0.3861 0.076 Uiso 1 1 calc GR . . .
C41 C 0.10737(7) 0.62119(16) 0.59419(7) 0.0273(4) Uani 1 1 d . . . .
C42 C 0.12108(7) 0.68313(17) 0.55498(7) 0.0295(4) Uani 1 1 d . . . .
H42 H 0.1520 0.6741 0.5453 0.035 Uiso 1 1 calc R . . .
C43 C 0.08933(8) 0.75777(18) 0.53032(7) 0.0334(4) Uani 1 1 d . . . .
H43 H 0.0994 0.7972 0.5042 0.040 Uiso 1 1 calc R . . .
C44 C 0.04295(8) 0.77504(18) 0.54358(8) 0.0349(4) Uani 1 1 d . . . .
C45 C 0.02981(8) 0.71649(18) 0.58341(8) 0.0352(4) Uani 1 1 d . . . .
H45 H -0.0009 0.7272 0.5934 0.042 Uiso 1 1 calc R . . .
C46 C 0.06121(7) 0.64264(17) 0.60862(7) 0.0314(4) Uani 1 1 d . . . .
H46 H 0.0515 0.6065 0.6357 0.038 Uiso 1 1 calc R . . .
C47 C 0.00972(9) 0.8597(2) 0.51682(9) 0.0480(6) Uani 1 1 d . . . .
H47A H 0.0159 0.9335 0.5312 0.058 Uiso 1 1 calc R . . .
H47B H 0.0183 0.8639 0.4840 0.058 Uiso 1 1 calc R . . .
C48 C -0.04389(10) 0.8358(3) 0.51575(12) 0.0655(8) Uani 1 1 d . . . .
H48A H -0.0615 0.8921 0.4967 0.098 Uiso 1 1 calc GR . . .
H48B H -0.0536 0.8376 0.5479 0.098 Uiso 1 1 calc GR . . .
H48C H -0.0506 0.7624 0.5020 0.098 Uiso 1 1 calc GR . . .
C49 C 0.11760(7) 0.56983(17) 0.70617(7) 0.0288(4) Uani 1 1 d . . . .
C50 C 0.08754(8) 0.50537(19) 0.73327(8) 0.0358(5) Uani 1 1 d . . . .
H50 H 0.0874 0.4270 0.7305 0.043 Uiso 1 1 calc R . . .
C51 C 0.05814(9) 0.5571(2) 0.76409(8) 0.0432(5) Uani 1 1 d . . . .
H51 H 0.0386 0.5125 0.7817 0.052 Uiso 1 1 calc R . . .
C52 C 0.05691(8) 0.6740(2) 0.76953(8) 0.0402(5) Uani 1 1 d . . . .
C53 C 0.08807(8) 0.7374(2) 0.74370(8) 0.0371(5) Uani 1 1 d . . . .
H53 H 0.0888 0.8156 0.7472 0.045 Uiso 1 1 calc R . . .
C54 C 0.11800(8) 0.68601(18) 0.71288(7) 0.0337(4) Uani 1 1 d . . . .
H54 H 0.1387 0.7304 0.6964 0.040 Uiso 1 1 calc R . . .
C55 C 0.02282(11) 0.7289(3) 0.80213(11) 0.0641(8) Uani 1 1 d . . . .
H55A H -0.0099 0.7208 0.7872 0.077 Uiso 0.6507 1 calc R P A 1
H55B H 0.0246 0.6866 0.8319 0.077 Uiso 0.6507 1 calc R P A 1
H55C H 0.0019 0.7795 0.7825 0.077 Uiso 0.3493 1 calc R P B 2
H55D H 0.0024 0.6697 0.8134 0.077 Uiso 0.3493 1 calc R P B 2
C56 C 0.03065(17) 0.8485(4) 0.81402(18) 0.0610(10) Uani 0.6507 1 d . P C 1
H56A H 0.0628 0.8586 0.8292 0.092 Uiso 0.6507 1 calc GR P C 1
H56B H 0.0075 0.8725 0.8355 0.092 Uiso 0.6507 1 calc GR P C 1
H56C H 0.0268 0.8929 0.7852 0.092 Uiso 0.6507 1 calc GR P C 1
Ni2 Ni 0.37215(2) 0.38493(3) 0.37305(2) 0.03470(10) Uani 1 1 d . . . .
N3 N 0.34910(6) 0.60528(15) 0.41411(6) 0.0332(4) Uani 1 1 d . . . .
N4 N 0.37013(6) 0.48426(15) 0.46948(6) 0.0324(4) Uani 1 1 d . . . .
C57 C 0.36406(7) 0.49670(18) 0.42104(7) 0.0306(4) Uani 1 1 d . . . .
C58 C 0.34617(8) 0.6605(2) 0.45774(8) 0.0376(5) Uani 1 1 d . . . .
C59 C 0.35918(8) 0.5846(2) 0.49252(8) 0.0357(5) Uani 1 1 d . . . .
C60 C 0.32810(10) 0.7785(2) 0.46299(9) 0.0509(6) Uani 1 1 d . . . .
H60A H 0.3461 0.8290 0.4444 0.076 Uiso 1 1 calc GR . . .
H60B H 0.3322 0.8002 0.4962 0.076 Uiso 1 1 calc GR . . .
H60C H 0.2944 0.7819 0.4518 0.076 Uiso 1 1 calc GR . . .
C61 C 0.36117(9) 0.5989(2) 0.54580(8) 0.0452(6) Uani 1 1 d . . . .
H61A H 0.3382 0.5491 0.5586 0.068 Uiso 1 1 calc GR . . .
H61B H 0.3535 0.6758 0.5532 0.068 Uiso 1 1 calc GR . . .
H61C H 0.3931 0.5811 0.5598 0.068 Uiso 1 1 calc GR . . .
C62 C 0.34576(8) 0.65577(19) 0.36562(8) 0.0372(5) Uani 1 1 d . . . .
H62 H 0.3469 0.5926 0.3431 0.045 Uiso 1 1 calc R . . .
C63 C 0.29812(10) 0.7164(2) 0.35251(9) 0.0489(6) Uani 1 1 d . . . .
H63A H 0.2719 0.6702 0.3612 0.073 Uiso 1 1 calc GR . . .
H63B H 0.2945 0.7305 0.3186 0.073 Uiso 1 1 calc GR . . .
H63C H 0.2979 0.7870 0.3695 0.073 Uiso 1 1 calc GR . . .
C64 C 0.38990(11) 0.7280(2) 0.35913(10) 0.0536(6) Uani 1 1 d . . . .
H64A H 0.3888 0.7952 0.3783 0.080 Uiso 1 1 calc GR . . .
H64B H 0.3902 0.7484 0.3259 0.080 Uiso 1 1 calc GR . . .
H64C H 0.4186 0.6859 0.3691 0.080 Uiso 1 1 calc GR . . .
C65 C 0.38992(10) 0.3797(2) 0.49143(9) 0.0446(5) Uani 1 1 d . . . .
H65 H 0.3932 0.3266 0.4650 0.054 Uiso 1 1 calc R . . .
C66 C 0.44081(13) 0.4007(3) 0.51453(15) 0.0844(12) Uani 1 1 d . . . .
H66A H 0.4602 0.4336 0.4914 0.127 Uiso 1 1 calc GR . . .
H66B H 0.4549 0.3303 0.5256 0.127 Uiso 1 1 calc GR . . .
H66C H 0.4395 0.4514 0.5412 0.127 Uiso 1 1 calc GR . . .
C67 C 0.35605(14) 0.3241(3) 0.52400(11) 0.0694(9) Uani 1 1 d . . . .
H67A H 0.3555 0.3675 0.5530 0.104 Uiso 1 1 calc GR . . .
H67B H 0.3672 0.2489 0.5318 0.104 Uiso 1 1 calc GR . . .
H67C H 0.3241 0.3208 0.5079 0.104 Uiso 1 1 calc GR . . .
C68 C 0.33208(7) 0.22924(17) 0.35348(7) 0.0288(4) Uani 1 1 d . . . .
C69 C 0.38327(7) 0.20651(17) 0.35854(7) 0.0282(4) Uani 1 1 d . . . .
C70 C 0.40521(7) 0.27747(17) 0.32462(7) 0.0270(4) Uani 1 1 d . . . .
C71 C 0.36740(7) 0.34027(17) 0.29814(7) 0.0271(4) Uani 1 1 d . . . .
C72 C 0.32207(7) 0.30938(17) 0.31565(7) 0.0278(4) Uani 1 1 d . . . .
C73 C 0.29576(7) 0.17623(18) 0.38263(7) 0.0292(4) Uani 1 1 d . . . .
C74 C 0.28625(7) 0.06110(19) 0.38042(7) 0.0334(4) Uani 1 1 d . . . .
H74 H 0.3024 0.0158 0.3599 0.040 Uiso 1 1 calc R . . .
C75 C 0.25295(7) 0.01256(19) 0.40846(8) 0.0354(4) Uani 1 1 d . . . .
H75 H 0.2473 -0.0649 0.4064 0.042 Uiso 1 1 calc R . . .
C76 C 0.22779(7) 0.0776(2) 0.43959(8) 0.0351(4) Uani 1 1 d . . . .
C77 C 0.19070(9) 0.0252(2) 0.46974(9) 0.0486(6) Uani 1 1 d . . . .
H77A H 0.1837 0.0788 0.4945 0.058 Uiso 1 1 calc R . . .
H77B H 0.1610 0.0132 0.4494 0.058 Uiso 1 1 calc R . . .
C78 C 0.20555(11) -0.0856(2) 0.49352(11) 0.0593(7) Uani 1 1 d . . . .
H78A H 0.2073 -0.1430 0.4695 0.089 Uiso 1 1 calc GR . . .
H78B H 0.1822 -0.1070 0.5152 0.089 Uiso 1 1 calc GR . . .
H78C H 0.2367 -0.0771 0.5110 0.089 Uiso 1 1 calc GR . . .
C79 C 0.23693(8) 0.1925(2) 0.44136(8) 0.0383(5) Uani 1 1 d . . . .
H79 H 0.2204 0.2378 0.4616 0.046 Uiso 1 1 calc R . . .
C80 C 0.27026(8) 0.24173(19) 0.41352(8) 0.0346(4) Uani 1 1 d . . . .
H80 H 0.2757 0.3193 0.4155 0.042 Uiso 1 1 calc R . . .
C81 C 0.40749(7) 0.11891(17) 0.38946(7) 0.0291(4) Uani 1 1 d . . . .
C82 C 0.39512(8) 0.09738(18) 0.43596(8) 0.0336(4) Uani 1 1 d . . . .
H82 H 0.3718 0.1419 0.4487 0.040 Uiso 1 1 calc R . . .
C83 C 0.41704(8) 0.01075(19) 0.46339(8) 0.0382(5) Uani 1 1 d . . . .
H83 H 0.4081 -0.0020 0.4942 0.046 Uiso 1 1 calc R . . .
C84 C 0.45224(8) -0.0575(2) 0.44554(9) 0.0417(5) Uani 1 1 d . . . .
C85 C 0.46480(8) -0.0350(2) 0.39974(9) 0.0391(5) Uani 1 1 d . . . .
H85 H 0.4886 -0.0787 0.3873 0.047 Uiso 1 1 calc R . . .
C86 C 0.44322(7) 0.04994(18) 0.37212(8) 0.0339(4) Uani 1 1 d . . . .
H86 H 0.4524 0.0620 0.3414 0.041 Uiso 1 1 calc R . . .
C87 C 0.47595(11) -0.1552(2) 0.47290(11) 0.0565(7) Uani 1 1 d . . . .
H87A H 0.4707 -0.2227 0.4534 0.068 Uiso 1 1 calc R . . .
H87B H 0.5105 -0.1413 0.4766 0.068 Uiso 1 1 calc R . . .
C88 C 0.45999(12) -0.1795(3) 0.52094(11) 0.0651(8) Uani 1 1 d . . . .
H88A H 0.4257 -0.1915 0.5183 0.098 Uiso 1 1 calc GR . . .
H88B H 0.4679 -0.1166 0.5419 0.098 Uiso 1 1 calc GR . . .
H88C H 0.4761 -0.2461 0.5338 0.098 Uiso 1 1 calc GR . . .
C89 C 0.45741(7) 0.28239(17) 0.31718(7) 0.0286(4) Uani 1 1 d . . . .
C90 C 0.49220(8) 0.2885(2) 0.35619(8) 0.0373(5) Uani 1 1 d . . . .
H90 H 0.4824 0.2922 0.3871 0.045 Uiso 1 1 calc R . . .
C91 C 0.54109(8) 0.2893(2) 0.34966(8) 0.0405(5) Uani 1 1 d . . . .
H91 H 0.5635 0.2916 0.3764 0.049 Uiso 1 1 calc R . . .
C92 C 0.55747(7) 0.28661(18) 0.30400(8) 0.0347(4) Uani 1 1 d . . . .
C93 C 0.52307(7) 0.28233(18) 0.26508(8) 0.0324(4) Uani 1 1 d . . . .
H93 H 0.5330 0.2816 0.2342 0.039 Uiso 1 1 calc R . . .
C94 C 0.47377(7) 0.27906(18) 0.27136(7) 0.0300(4) Uani 1 1 d . . . .
H94 H 0.4514 0.2746 0.2446 0.036 Uiso 1 1 calc R . . .
C95 C 0.61086(7) 0.2932(2) 0.29734(10) 0.0420(5) Uani 1 1 d . . . .
H95A H 0.6156 0.2817 0.2637 0.050 Uiso 1 1 calc R . . .
H95B H 0.6277 0.2332 0.3156 0.050 Uiso 1 1 calc R . . .
C96 C 0.63250(8) 0.4069(2) 0.31361(9) 0.0431(5) Uani 1 1 d . . . .
H96A H 0.6157 0.4666 0.2958 0.065 Uiso 1 1 calc GR . . .
H96B H 0.6661 0.4087 0.3080 0.065 Uiso 1 1 calc GR . . .
H96C H 0.6293 0.4170 0.3472 0.065 Uiso 1 1 calc GR . . .
C97 C 0.37416(7) 0.42035(17) 0.25857(7) 0.0278(4) Uani 1 1 d . . . .
C98 C 0.34718(7) 0.40960(19) 0.21435(7) 0.0329(4) Uani 1 1 d . . . .
H98 H 0.3258 0.3494 0.2091 0.040 Uiso 1 1 calc R . . .
C99 C 0.35196(8) 0.4879(2) 0.17804(8) 0.0374(5) Uani 1 1 d . . . .
H99 H 0.3332 0.4797 0.1490 0.045 Uiso 1 1 calc R . . .
C100 C 0.38394(8) 0.57811(19) 0.18397(8) 0.0362(5) Uani 1 1 d . . . .
C101 C 0.41185(8) 0.58671(19) 0.22755(8) 0.0358(4) Uani 1 1 d . . . .
H101 H 0.4342 0.6452 0.2322 0.043 Uiso 1 1 calc R . . .
C102 C 0.40705(7) 0.50967(18) 0.26421(7) 0.0324(4) Uani 1 1 d . . . .
H102 H 0.4261 0.5177 0.2931 0.039 Uiso 1 1 calc R . . .
C103 C 0.38675(10) 0.6634(2) 0.14381(9) 0.0479(6) Uani 1 1 d . . . .
H10D H 0.3989 0.6249 0.1167 0.057 Uiso 1 1 calc R . . .
H10E H 0.3542 0.6887 0.1338 0.057 Uiso 1 1 calc R . . .
C104 C 0.41760(10) 0.7658(2) 0.15500(10) 0.0543(7) Uani 1 1 d . . . .
H10F H 0.4172 0.8129 0.1270 0.081 Uiso 1 1 calc GR . . .
H10G H 0.4502 0.7426 0.1644 0.081 Uiso 1 1 calc GR . . .
H10H H 0.4051 0.8074 0.1807 0.081 Uiso 1 1 calc GR . . .
C105 C 0.27358(7) 0.35010(17) 0.29689(7) 0.0278(4) Uani 1 1 d . . . .
C106 C 0.23429(7) 0.27588(18) 0.29155(7) 0.0314(4) Uani 1 1 d . . . .
H106 H 0.2384 0.2011 0.3014 0.038 Uiso 1 1 calc R . . .
C107 C 0.18933(7) 0.31211(19) 0.27184(7) 0.0335(4) Uani 1 1 d . . . .
H107 H 0.1638 0.2610 0.2688 0.040 Uiso 1 1 calc R . . .
C108 C 0.18155(7) 0.4226(2) 0.25655(7) 0.0327(4) Uani 1 1 d . . . .
C109 C 0.22032(7) 0.49745(18) 0.26233(7) 0.0320(4) Uani 1 1 d . . . .
H109 H 0.2160 0.5723 0.2527 0.038 Uiso 1 1 calc R . . .
C110 C 0.26532(7) 0.46188(18) 0.28219(7) 0.0303(4) Uani 1 1 d . . . .
H110 H 0.2906 0.5137 0.2858 0.036 Uiso 1 1 calc R . . .
C111 C 0.13250(8) 0.4606(2) 0.23411(8) 0.0416(5) Uani 1 1 d . . . .
H11D H 0.1361 0.4882 0.2020 0.050 Uiso 1 1 calc R . . .
H11E H 0.1110 0.3958 0.2313 0.050 Uiso 1 1 calc R . . .
C112 C 0.10996(10) 0.5502(3) 0.26156(10) 0.0577(7) Uani 1 1 d . . . .
H11F H 0.0777 0.5641 0.2476 0.087 Uiso 1 1 calc GR . . .
H11G H 0.1287 0.6184 0.2606 0.087 Uiso 1 1 calc GR . . .
H11H H 0.1089 0.5264 0.2943 0.087 Uiso 1 1 calc GR . . .
C56A C 0.0422(3) 0.7926(8) 0.8440(3) 0.0610(10) Uani 0.3493 1 d . P C 2
H56D H 0.0571 0.7415 0.8676 0.092 Uiso 0.3493 1 calc GR P C 2
H56E H 0.0165 0.8328 0.8573 0.092 Uiso 0.3493 1 calc GR P C 2
H56F H 0.0660 0.8455 0.8348 0.092 Uiso 0.3493 1 calc GR P C 2

loop_
_atom_site_aniso_label
_atom_site_aniso_U_11
_atom_site_aniso_U_22
_atom_site_aniso_U_33
_atom_site_aniso_U_23
_atom_site_aniso_U_13
_atom_site_aniso_U_12
Ni1 0.02573(18) 0.02834(18) 0.0376(2) 0.00232(14) 0.00168(14) -0.00591(13)
N1 0.0285(8) 0.0244(8) 0.0297(8) -0.0002(6) 0.0042(6) -0.0021(6)
N2 0.0244(8) 0.0285(8) 0.0314(8) -0.0012(7) 0.0040(6) -0.0026(6)
C1 0.0264(9) 0.0279(9) 0.0236(8) -0.0006(7) 0.0023(7) -0.0022(7)
C2 0.0289(10) 0.0340(11) 0.0372(11) -0.0034(8) 0.0064(8) -0.0072(8)
C3 0.0335(10) 0.0298(10) 0.0366(10) -0.0029(8) 0.0080(8) -0.0074(8)
C4 0.0288(11) 0.0476(14) 0.0600(15) -0.0042(11) 0.0088(10) -0.0103(9)
C5 0.0449(13) 0.0323(12) 0.0699(17) 0.0017(11) 0.0128(12) -0.0104(10)
C6 0.0305(10) 0.0270(10) 0.0341(10) -0.0001(8) 0.0033(8) 0.0012(8)
C7 0.0545(14) 0.0472(14) 0.0431(13) 0.0126(11) 0.0082(11) 0.0160(11)
C8 0.0391(12) 0.0472(13) 0.0427(12) -0.0093(10) 0.0087(10) 0.0035(10)
C9 0.0266(9) 0.0311(10) 0.0413(11) 0.0012(8) 0.0021(8) 0.0007(8)
C10 0.0569(15) 0.0485(14) 0.0465(14) 0.0043(11) -0.0070(11) 0.0077(12)
C11 0.0369(12) 0.0428(13) 0.0566(14) -0.0086(11) 0.0086(10) 0.0056(10)
C12 0.0267(9) 0.0266(9) 0.0259(9) 0.0023(7) 0.0011(7) -0.0048(7)
C13 0.0247(9) 0.0268(9) 0.0257(9) 0.0022(7) 0.0005(7) -0.0051(7)
C14 0.0234(8) 0.0269(9) 0.0262(9) 0.0027(7) 0.0013(7) -0.0058(7)
C15 0.0281(9) 0.0251(9) 0.0258(9) 0.0035(7) 0.0015(7) -0.0047(7)
C16 0.0306(9) 0.0265(9) 0.0262(9) 0.0022(7) 0.0019(7) -0.0047(7)
C17 0.0232(9) 0.0333(10) 0.0251(9) 0.0045(7) 0.0020(7) -0.0035(7)
C18 0.0330(10) 0.0353(11) 0.0305(10) 0.0006(8) 0.0024(8) -0.0019(8)
C19 0.0326(10) 0.0504(13) 0.0272(10) -0.0029(9) 0.0021(8) -0.0031(9)
C20 0.0232(9) 0.0575(14) 0.0261(9) 0.0079(9) 0.0034(7) -0.0008(9)
C21 0.0264(9) 0.0416(11) 0.0337(10) 0.0126(9) 0.0066(8) 0.0053(8)
C22 0.0282(9) 0.0344(10) 0.0267(9) 0.0028(8) 0.0039(7) 0.0001(8)
C23 0.0337(11) 0.0802(19) 0.0305(11) 0.0141(11) -0.0010(9) 0.0005(11)
C24 0.070(2) 0.129(3) 0.0540(18) 0.051(2) -0.0127(15) -0.020(2)
C25 0.0318(10) 0.0336(10) 0.0328(10) 0.0046(8) 0.0009(8) -0.0014(8)
C26 0.0467(13) 0.0350(12) 0.0441(12) 0.0035(10) 0.0095(10) 0.0053(10)
C27 0.0388(12) 0.0511(14) 0.0572(15) 0.0186(12) 0.0123(11) 0.0144(11)
C28 0.0605(18) 0.069(2) 0.091(2) 0.0117(18) 0.0148(17) 0.0291(16)
C29 0.103(3) 0.099(3) 0.119(4) -0.003(3) 0.041(3) 0.034(3)
C30 0.0288(11) 0.0694(17) 0.0420(12) 0.0142(12) 0.0005(9) 0.0072(11)
C31 0.0282(10) 0.0518(13) 0.0313(10) 0.0040(9) 0.0016(8) -0.0031(9)
C32 0.0236(9) 0.0338(10) 0.0260(9) 0.0068(8) 0.0026(7) -0.0016(7)
C33 0.0300(9) 0.0246(9) 0.0252(9) 0.0014(7) 0.0014(7) -0.0011(7)
C34 0.0286(9) 0.0310(10) 0.0305(10) 0.0030(8) 0.0006(8) -0.0009(8)
C35 0.0331(10) 0.0352(11) 0.0340(10) 0.0039(8) 0.0081(8) 0.0003(8)
C36 0.0440(12) 0.0323(10) 0.0277(10) -0.0004(8) 0.0049(8) 0.0061(9)
C37 0.0368(11) 0.0430(12) 0.0279(10) -0.0052(9) -0.0037(8) 0.0008(9)
C38 0.0295(10) 0.0399(11) 0.0300(10) -0.0032(8) 0.0013(8) -0.0043(8)
C39 0.0578(14) 0.0471(13) 0.0268(10) -0.0005(9) 0.0063(10) 0.0055(11)
C40 0.0523(14) 0.0634(17) 0.0370(12) 0.0134(11) 0.0053(11) 0.0127(12)
C41 0.0303(9) 0.0255(9) 0.0256(9) 0.0004(7) -0.0008(7) -0.0024(7)
C42 0.0312(10) 0.0292(10) 0.0275(9) 0.0018(8) -0.0009(8) -0.0028(8)
C43 0.0391(11) 0.0333(10) 0.0270(9) 0.0045(8) -0.0020(8) -0.0010(8)
C44 0.0392(11) 0.0321(11) 0.0319(10) 0.0019(8) -0.0053(8) 0.0034(9)
C45 0.0320(10) 0.0338(11) 0.0398(11) -0.0019(9) 0.0030(9) 0.0027(8)
C46 0.0356(10) 0.0268(10) 0.0317(10) 0.0022(8) 0.0025(8) -0.0018(8)
C47 0.0486(14) 0.0493(14) 0.0446(13) 0.0106(11) -0.0038(11) 0.0142(11)
C48 0.0478(15) 0.083(2) 0.0640(18) 0.0144(16) -0.0063(13) 0.0213(15)
C49 0.0287(9) 0.0328(10) 0.0246(9) 0.0058(8) 0.0010(7) -0.0004(8)
C50 0.0388(11) 0.0342(11) 0.0350(11) 0.0081(9) 0.0060(9) -0.0027(9)
C51 0.0413(12) 0.0513(14) 0.0391(12) 0.0101(10) 0.0148(10) -0.0062(10)
C52 0.0365(11) 0.0517(14) 0.0333(11) 0.0052(10) 0.0090(9) 0.0039(10)
C53 0.0439(12) 0.0364(11) 0.0318(10) 0.0022(9) 0.0081(9) 0.0031(9)
C54 0.0398(11) 0.0336(11) 0.0290(10) 0.0039(8) 0.0091(8) -0.0028(9)
C55 0.0608(17) 0.075(2) 0.0616(17) 0.0005(15) 0.0339(14) 0.0056(15)
C56 0.051(2) 0.069(3) 0.067(3) -0.0119(19) 0.023(2) 0.0111(19)
Ni2 0.0391(2) 0.0349(2) 0.03099(19) -0.00676(14) 0.00820(15) 0.00048(15)
N3 0.0369(9) 0.0339(9) 0.0285(8) -0.0042(7) 0.0016(7) -0.0008(7)
N4 0.0330(9) 0.0366(9) 0.0277(8) -0.0038(7) 0.0040(7) 0.0003(7)
C57 0.0293(9) 0.0341(10) 0.0286(9) -0.0023(8) 0.0043(7) -0.0028(8)
C58 0.0393(11) 0.0389(12) 0.0345(11) -0.0092(9) 0.0028(9) 0.0006(9)
C59 0.0330(10) 0.0431(12) 0.0311(10) -0.0095(9) 0.0030(8) 0.0004(9)
C60 0.0630(16) 0.0440(14) 0.0448(13) -0.0133(11) -0.0005(12) 0.0100(12)
C61 0.0476(13) 0.0563(15) 0.0321(11) -0.0116(10) 0.0048(10) -0.0003(11)
C62 0.0473(12) 0.0341(11) 0.0299(10) -0.0013(8) 0.0021(9) -0.0032(9)
C63 0.0598(15) 0.0457(14) 0.0401(12) 0.0023(10) -0.0013(11) 0.0078(11)
C64 0.0632(16) 0.0509(15) 0.0467(14) 0.0017(11) 0.0047(12) -0.0175(13)
C65 0.0563(14) 0.0417(13) 0.0357(11) 0.0006(10) 0.0034(10) 0.0100(11)
C66 0.067(2) 0.084(2) 0.096(3) -0.008(2) -0.0279(19) 0.0337(19)
C67 0.112(3) 0.0558(17) 0.0442(15) 0.0119(13) 0.0253(16) 0.0034(17)
C68 0.0272(9) 0.0320(10) 0.0281(9) -0.0011(8) 0.0069(7) 0.0020(8)
C69 0.0272(9) 0.0320(10) 0.0260(9) -0.0031(8) 0.0067(7) 0.0013(8)
C70 0.0259(9) 0.0315(10) 0.0242(8) -0.0042(7) 0.0049(7) 0.0001(7)
C71 0.0265(9) 0.0318(10) 0.0236(9) -0.0029(7) 0.0053(7) 0.0000(7)
C72 0.0262(9) 0.0306(10) 0.0276(9) -0.0017(8) 0.0065(7) 0.0012(7)
C73 0.0250(9) 0.0368(11) 0.0266(9) 0.0039(8) 0.0067(7) 0.0041(8)
C74 0.0315(10) 0.0368(11) 0.0333(10) -0.0001(8) 0.0104(8) 0.0038(8)
C75 0.0323(10) 0.0343(11) 0.0404(11) 0.0053(9) 0.0080(9) 0.0013(8)
C76 0.0286(10) 0.0452(12) 0.0325(10) 0.0065(9) 0.0090(8) 0.0030(9)
C77 0.0395(12) 0.0609(16) 0.0481(13) 0.0113(12) 0.0191(11) 0.0004(11)
C78 0.0696(18) 0.0529(16) 0.0602(17) 0.0038(13) 0.0327(14) -0.0102(14)
C79 0.0377(11) 0.0458(13) 0.0335(10) 0.0015(9) 0.0153(9) 0.0097(9)
C80 0.0359(11) 0.0341(11) 0.0351(10) 0.0012(9) 0.0105(9) 0.0039(8)
C81 0.0274(9) 0.0289(10) 0.0308(10) -0.0022(8) 0.0012(8) -0.0006(7)
C82 0.0345(10) 0.0321(10) 0.0345(10) -0.0006(8) 0.0041(8) 0.0010(8)
C83 0.0417(12) 0.0360(11) 0.0364(11) 0.0055(9) 0.0011(9) -0.0004(9)
C84 0.0380(11) 0.0336(11) 0.0514(13) 0.0025(10) -0.0074(10) 0.0026(9)
C85 0.0330(11) 0.0369(11) 0.0470(12) -0.0057(10) 0.0014(9) 0.0049(9)
C86 0.0305(10) 0.0367(11) 0.0346(10) -0.0058(9) 0.0029(8) -0.0002(8)
C87 0.0585(16) 0.0465(15) 0.0618(17) 0.0109(13) -0.0100(13) 0.0105(12)
C88 0.0658(18) 0.0647(19) 0.0613(17) 0.0240(15) -0.0143(14) 0.0040(15)
C89 0.0244(9) 0.0322(10) 0.0294(9) -0.0016(8) 0.0038(7) -0.0003(7)
C90 0.0313(10) 0.0507(13) 0.0299(10) -0.0025(9) 0.0021(8) -0.0053(9)
C91 0.0286(10) 0.0528(14) 0.0386(11) 0.0009(10) -0.0052(9) -0.0061(9)
C92 0.0253(9) 0.0333(11) 0.0460(12) 0.0005(9) 0.0051(8) -0.0012(8)
C93 0.0287(10) 0.0347(11) 0.0350(10) 0.0005(8) 0.0092(8) 0.0018(8)
C94 0.0254(9) 0.0360(11) 0.0288(9) -0.0019(8) 0.0029(7) 0.0020(8)
C95 0.0241(10) 0.0414(12) 0.0608(14) 0.0023(11) 0.0051(9) -0.0010(9)
C96 0.0322(11) 0.0523(14) 0.0450(12) -0.0026(11) 0.0039(9) -0.0091(10)
C97 0.0243(9) 0.0338(10) 0.0264(9) -0.0002(8) 0.0079(7) 0.0030(7)
C98 0.0278(9) 0.0418(11) 0.0298(10) -0.0025(8) 0.0060(8) -0.0023(8)
C99 0.0331(10) 0.0509(13) 0.0285(10) 0.0028(9) 0.0040(8) 0.0039(9)
C100 0.0348(11) 0.0397(12) 0.0353(11) 0.0050(9) 0.0109(9) 0.0087(9)
C101 0.0335(10) 0.0349(11) 0.0402(11) 0.0022(9) 0.0099(9) -0.0009(9)
C102 0.0289(10) 0.0371(11) 0.0312(10) -0.0002(8) 0.0034(8) 0.0000(8)
C103 0.0503(14) 0.0511(14) 0.0435(13) 0.0127(11) 0.0103(11) 0.0093(11)
C104 0.0583(16) 0.0479(15) 0.0603(16) 0.0152(12) 0.0250(13) 0.0092(12)
C105 0.0250(9) 0.0347(10) 0.0246(9) 0.0002(7) 0.0077(7) 0.0028(7)
C106 0.0307(10) 0.0346(11) 0.0299(9) 0.0013(8) 0.0085(8) 0.0000(8)
C107 0.0263(9) 0.0441(12) 0.0308(10) -0.0005(9) 0.0074(8) -0.0034(8)
C108 0.0272(9) 0.0466(12) 0.0252(9) -0.0005(8) 0.0077(7) 0.0041(8)
C109 0.0332(10) 0.0353(11) 0.0286(9) 0.0036(8) 0.0086(8) 0.0061(8)
C110 0.0289(9) 0.0337(10) 0.0293(9) -0.0004(8) 0.0080(8) 0.0000(8)
C111 0.0307(10) 0.0599(15) 0.0343(11) 0.0028(10) 0.0028(9) 0.0074(10)
C112 0.0507(15) 0.0700(19) 0.0513(15) 0.0002(13) -0.0017(12) 0.0233(13)
C56A 0.051(2) 0.069(3) 0.067(3) -0.0119(19) 0.023(2) 0.0111(19)

loop_
_atom_type_symbol
_atom_type_description
_atom_type_scat_dispersion_real
_atom_type_scat_dispersion_imag
_atom_type_scat_source
C C 0.0181 0.0091 'International Tables Vol C Tables 4.2.6.8 and 6.1.1.4'
H H 0.0000 0.0000 'International Tables Vol C Tables 4.2.6.8 and 6.1.1.4'
N N 0.0311 0.0180 'International Tables Vol C Tables 4.2.6.8 and 6.1.1.4'
Ni Ni -3.0029 0.5091 'International Tables Vol C Tables 4.2.6.8 and 6.1.1.4'

loop_
_exptl_crystal_face_index_h
_exptl_crystal_face_index_k
_exptl_crystal_face_index_l
_exptl_crystal_face_perp_dist
_exptl_oxdiff_crystal_face_indexfrac_h
_exptl_oxdiff_crystal_face_indexfrac_k
_exptl_oxdiff_crystal_face_indexfrac_l
_exptl_oxdiff_crystal_face_x
_exptl_oxdiff_crystal_face_y
_exptl_oxdiff_crystal_face_z
5 7 -3 0.0653 4.9990 7.0000 -2.9988 0.1246 0.3947 0.8709
3 7 3 0.0631 2.9993 7.0000 3.0011 -0.2090 0.3259 0.8623
-18 1 2 0.0433 -17.9999 0.9999 2.0001 -0.4971 0.7498 -0.4542
10 6 3 0.0886 9.9993 6.0000 3.0010 -0.0423 -0.0306 0.9817
-17 0 -4 0.0446 -17.0000 -0.0001 -4.0000 -0.1666 0.7844 -0.5832
-8 1 16 0.0820 -7.9995 0.9999 16.0001 -0.9641 -0.0015 -0.0031
8 -1 -16 0.0952 7.9995 -0.9999 -16.0001 0.9641 0.0015 0.0031
2 5 12 0.0825 1.9998 5.0000 12.0008 -0.6305 -0.0069 0.7027
-13 -3 11 0.0975 -12.9992 -3.0001 10.9994 -0.7550 0.0264 -0.6319
-10 -6 -2 0.1016 -9.9993 -6.0000 -2.0010 -0.0062 0.0057 -0.9724
13 3 -11 0.0999 12.9992 3.0001 -10.9994 0.7550 -0.0264 0.6319
-10 -2 -14 0.0607 -10.0002 -2.0000 -14.0003 0.5033 0.6024 -0.6619
2 6 -12 0.0768 1.9989 6.0001 -11.9990 0.5157 0.6651 0.5856
10 1 14 0.0983 10.0003 1.0000 14.0001 -0.4852 -0.6769 0.5565
5 -3 16 0.1000 5.0009 -3.0000 15.9994 -0.6157 -0.8232 -0.0073
14 -5 4 0.0475 14.0006 -4.9999 3.9992 0.1937 -1.0360 -0.0404
1 3 -16 0.0727 0.9991 3.0001 -15.9994 0.7430 0.5815 0.2001
-7 5 12 0.0660 -7.0001 4.9999 12.0008 -0.8214 0.3557 0.4137
2 7 8 0.0678 1.9995 7.0000 8.0011 -0.4727 0.2417 0.8765

loop_
_geom_angle_atom_site_label_1
_geom_angle_atom_site_label_2
_geom_angle_atom_site_label_3
_geom_angle
C1 Ni1 C12 143.11(7)
C1 Ni1 C13 154.85(8)
C1 Ni1 C14 151.52(8)
C1 Ni1 C15 139.67(8)
C1 Ni1 C16 135.45(8)
C12 Ni1 C15 64.33(7)
C12 Ni1 C16 38.12(7)
C13 Ni1 C12 39.02(7)
C13 Ni1 C14 39.31(7)
C13 Ni1 C15 64.88(7)
C13 Ni1 C16 64.73(7)
C14 Ni1 C12 65.28(7)
C14 Ni1 C15 38.55(7)
C14 Ni1 C16 64.77(7)
C15 Ni1 C16 38.39(7)
C1 N1 C3 110.86(17)
C1 N1 C6 120.12(16)
C3 N1 C6 128.50(17)
C1 N2 C2 111.05(17)
C1 N2 C9 120.26(16)
C2 N2 C9 128.69(17)
N1 C1 Ni1 125.68(14)
N2 C1 Ni1 129.65(15)
N2 C1 N1 104.66(16)
N2 C2 C4 124.9(2)
C3 C2 N2 106.59(17)
C3 C2 C4 128.5(2)
N1 C3 C5 124.9(2)
C2 C3 N1 106.83(18)
C2 C3 C5 128.1(2)
C2 C4 H4A 109.5
C2 C4 H4B 109.5
C2 C4 H4C 109.5
H4A C4 H4B 109.5
H4A C4 H4C 109.5
H4B C4 H4C 109.5
C3 C5 H5A 109.5
C3 C5 H5B 109.5
C3 C5 H5C 109.5
H5A C5 H5B 109.5
H5A C5 H5C 109.5
H5B C5 H5C 109.5
N1 C6 H6 106.6
N1 C6 C7 112.93(17)
N1 C6 C8 110.75(17)
C7 C6 H6 106.6
C8 C6 H6 106.6
C8 C6 C7 112.93(19)
C6 C7 H7A 109.5
C6 C7 H7B 109.5
C6 C7 H7C 109.5
H7A C7 H7B 109.5
H7A C7 H7C 109.5
H7B C7 H7C 109.5
C6 C8 H8A 109.5
C6 C8 H8B 109.5
C6 C8 H8C 109.5
H8A C8 H8B 109.5
H8A C8 H8C 109.5
H8B C8 H8C 109.5
N2 C9 H9 106.1
N2 C9 C10 113.02(19)
N2 C9 C11 111.79(18)
C10 C9 H9 106.1
C11 C9 H9 106.1
C11 C9 C10 113.0(2)
C9 C10 H10A 109.5
C9 C10 H10B 109.5
C9 C10 H10C 109.5
H10A C10 H10B 109.5
H10A C10 H10C 109.5
H10B C10 H10C 109.5
C9 C11 H11A 109.5
C9 C11 H11B 109.5
C9 C11 H11C 109.5
H11A C11 H11B 109.5
H11A C11 H11C 109.5
H11B C11 H11C 109.5
C13 C12 Ni1 68.52(10)
C13 C12 C17 126.50(18)
C16 C12 Ni1 71.41(11)
C16 C12 C13 107.55(16)
C16 C12 C17 125.89(17)
C17 C12 Ni1 127.69(13)
C12 C13 Ni1 72.46(10)
C12 C13 C32 126.44(17)
C14 C13 Ni1 70.39(10)
C14 C13 C12 108.10(17)
C14 C13 C32 125.44(17)
C32 C13 Ni1 124.12(13)
C13 C14 Ni1 70.30(10)
C13 C14 C33 126.37(17)
C15 C14 Ni1 73.04(10)
C15 C14 C13 108.27(16)
C15 C14 C33 125.29(17)
C33 C14 Ni1 124.77(13)
C14 C15 Ni1 68.41(10)
C14 C15 C16 107.66(16)
C14 C15 C41 125.96(17)
C16 C15 Ni1 70.90(11)
C16 C15 C41 126.33(18)
C41 C15 Ni1 128.09(13)
C12 C16 Ni1 70.47(11)
C12 C16 C15 108.38(17)
C12 C16 C49 126.57(17)
C15 C16 Ni1 70.70(11)
C15 C16 C49 125.05(18)
C49 C16 Ni1 124.53(13)
C18 C17 C12 120.55(18)
C18 C17 C22 117.17(18)
C22 C17 C12 122.24(18)
C17 C18 H18 119.3
C19 C18 C17 121.3(2)
C19 C18 H18 119.3
C18 C19 H19 119.3
C18 C19 C20 121.3(2)
C20 C19 H19 119.3
C19 C20 C21 117.84(19)
C19 C20 C23 120.9(2)
C21 C20 C23 121.2(2)
C20 C21 H21 119.4
C22 C21 C20 121.1(2)
C22 C21 H21 119.4
C17 C22 H22 119.4
C21 C22 C17 121.23(19)
C21 C22 H22 119.4
C20 C23 H23A 108.5
C20 C23 H23B 108.5
H23A C23 H23B 107.5
C24 C23 C20 114.9(2)
C24 C23 H23A 108.5
C24 C23 H23B 108.5
C23 C24 H24A 109.5
C23 C24 H24B 109.5
C23 C24 H24C 109.5
H24A C24 H24B 109.5
H24A C24 H24C 109.5
H24B C24 H24C 109.5
C26 C25 H25 119.3
C26 C25 C32 121.3(2)
C32 C25 H25 119.3
C25 C26 H26 119.7
C25 C26 C27 120.7(2)
C27 C26 H26 119.7
C26 C27 C28 123.1(3)
C30 C27 C26 118.0(2)
C30 C27 C28 118.8(3)
C27 C28 H28A 108.2
C27 C28 H28B 108.2
H28A C28 H28B 107.3
C29 C28 C27 116.5(3)
C29 C28 H28A 108.2
C29 C28 H28B 108.2
C28 C29 H29A 109.5
C28 C29 H29B 109.5
C28 C29 H29C 109.5
H29A C29 H29B 109.5
H29A C29 H29C 109.5
H29B C29 H29C 109.5
C27 C30 H30 119.2
C27 C30 C31 121.6(2)
C31 C30 H30 119.2
C30 C31 H31 119.6
C30 C31 C32 120.8(2)
C32 C31 H31 119.6
C25 C32 C13 121.64(17)
C25 C32 C31 117.49(19)
C31 C32 C13 120.86(19)
C34 C33 C14 121.34(17)
C34 C33 C38 117.49(18)
C38 C33 C14 121.05(17)
C33 C34 H34 119.4
C35 C34 C33 121.30(19)
C35 C34 H34 119.4
C34 C35 H35 119.5
C34 C35 C36 121.02(19)
C36 C35 H35 119.5
C35 C36 C37 117.59(19)
C35 C36 C39 121.1(2)
C37 C36 C39 121.3(2)
C36 C37 H37 119.2
C38 C37 C36 121.69(19)
C38 C37 H37 119.2
C33 C38 H38 119.6
C37 C38 C33 120.71(19)
C37 C38 H38 119.6
C36 C39 H39A 109.5
C36 C39 H39B 109.5
C36 C39 C40 110.65(19)
H39A C39 H39B 108.1
C40 C39 H39A 109.5
C40 C39 H39B 109.5
C39 C40 H40A 109.5
C39 C40 H40B 109.5
C39 C40 H40C 109.5
H40A C40 H40B 109.5
H40A C40 H40C 109.5
H40B C40 H40C 109.5
C42 C41 C15 121.23(18)
C42 C41 C46 116.76(18)
C46 C41 C15 122.01(17)
C41 C42 H42 119.4
C43 C42 C41 121.19(19)
C43 C42 H42 119.4
C42 C43 H43 119.2
C44 C43 C42 121.68(19)
C44 C43 H43 119.2
C43 C44 C45 117.24(19)
C43 C44 C47 120.3(2)
C45 C44 C47 122.3(2)
C44 C45 H45 119.1
C46 C45 C44 121.7(2)
C46 C45 H45 119.1
C41 C46 H46 119.3
C45 C46 C41 121.30(19)
C45 C46 H46 119.3
C44 C47 H47A 108.2
C44 C47 H47B 108.2
H47A C47 H47B 107.4
C48 C47 C44 116.2(2)
C48 C47 H47A 108.2
C48 C47 H47B 108.2
C47 C48 H48A 109.5
C47 C48 H48B 109.5
C47 C48 H48C 109.5
H48A C48 H48B 109.5
H48A C48 H48C 109.5
H48B C48 H48C 109.5
C50 C49 C16 121.02(19)
C54 C49 C16 121.30(18)
C54 C49 C50 117.63(19)
C49 C50 H50 119.7
C51 C50 C49 120.6(2)
C51 C50 H50 119.7
C50 C51 H51 119.0
C50 C51 C52 122.0(2)
C52 C51 H51 119.0
C51 C52 C53 117.1(2)
C51 C52 C55 120.9(2)
C53 C52 C55 122.0(2)
C52 C53 H53 119.3
C54 C53 C52 121.3(2)
C54 C53 H53 119.3
C49 C54 C53 121.3(2)
C49 C54 H54 119.4
C53 C54 H54 119.4
C52 C55 H55A 107.9
C52 C55 H55B 107.9
C52 C55 H55C 107.3
C52 C55 H55D 107.3
H55A C55 H55B 107.2
H55C C55 H55D 106.9
C56 C55 C52 117.5(3)
C56 C55 H55A 107.9
C56 C55 H55B 107.9
C56A C55 C52 119.9(4)
C56A C55 H55C 107.3
C56A C55 H55D 107.3
C55 C56 H56A 109.5
C55 C56 H56B 109.5
C55 C56 H56C 109.5
H56A C56 H56B 109.5
H56A C56 H56C 109.5
H56B C56 H56C 109.5
C57 Ni2 C68 131.82(8)
C57 Ni2 C69 146.00(8)
C57 Ni2 C70 161.07(8)
C57 Ni2 C71 148.44(9)
C57 Ni2 C72 133.03(8)
C68 Ni2 C72 37.80(7)
C69 Ni2 C68 38.49(7)
C69 Ni2 C72 64.17(7)
C70 Ni2 C68 64.98(7)
C70 Ni2 C69 39.14(7)
C70 Ni2 C71 39.24(7)
C70 Ni2 C72 64.88(7)
C71 Ni2 C68 64.25(7)
C71 Ni2 C69 65.05(7)
C71 Ni2 C72 38.36(7)
C57 N3 C58 111.02(18)
C57 N3 C62 120.45(17)
C58 N3 C62 127.69(19)
C57 N4 C59 110.82(18)
C57 N4 C65 121.20(18)
C59 N4 C65 127.75(18)
N3 C57 Ni2 127.37(15)
N3 C57 N4 104.73(17)
N4 C57 Ni2 127.85(16)
N3 C58 C60 124.7(2)
C59 C58 N3 106.71(19)
C59 C58 C60 128.4(2)
N4 C59 C61 124.5(2)
C58 C59 N4 106.72(18)
C58 C59 C61 128.8(2)
C58 C60 H60A 109.5
C58 C60 H60B 109.5
C58 C60 H60C 109.5
H60A C60 H60B 109.5
H60A C60 H60C 109.5
H60B C60 H60C 109.5
C59 C61 H61A 109.5
C59 C61 H61B 109.5
C59 C61 H61C 109.5
H61A C61 H61B 109.5
H61A C61 H61C 109.5
H61B C61 H61C 109.5
N3 C62 H62 106.3
N3 C62 C63 113.26(19)
N3 C62 C64 110.57(19)
C63 C62 H62 106.3
C64 C62 H62 106.3
C64 C62 C63 113.6(2)
C62 C63 H63A 109.5
C62 C63 H63B 109.5
C62 C63 H63C 109.5
H63A C63 H63B 109.5
H63A C63 H63C 109.5
H63B C63 H63C 109.5
C62 C64 H64A 109.5
C62 C64 H64B 109.5
C62 C64 H64C 109.5
H64A C64 H64B 109.5
H64A C64 H64C 109.5
H64B C64 H64C 109.5
N4 C65 H65 106.3
N4 C65 C66 109.9(2)
N4 C65 C67 112.8(2)
C66 C65 H65 106.3
C67 C65 H65 106.3
C67 C65 C66 114.7(3)
C65 C66 H66A 109.5
C65 C66 H66B 109.5
C65 C66 H66C 109.5
H66A C66 H66B 109.5
H66A C66 H66C 109.5
H66B C66 H66C 109.5
C65 C67 H67A 109.5
C65 C67 H67B 109.5
C65 C67 H67C 109.5
H67A C67 H67B 109.5
H67A C67 H67C 109.5
H67B C67 H67C 109.5
C69 C68 Ni2 70.03(11)
C69 C68 C73 125.23(18)
C72 C68 Ni2 71.91(11)
C72 C68 C69 108.78(16)
C72 C68 C73 125.98(17)
C73 C68 Ni2 124.67(14)
C68 C69 Ni2 71.49(11)
C68 C69 C81 125.73(17)
C70 C69 Ni2 68.49(11)
C70 C69 C68 107.28(17)
C70 C69 C81 126.75(17)
C81 C69 Ni2 129.59(14)
C69 C70 Ni2 72.37(11)
C69 C70 C89 126.16(18)
C71 C70 Ni2 71.49(11)
C71 C70 C69 107.97(16)
C71 C70 C89 125.84(17)
C89 C70 Ni2 123.26(13)
C70 C71 Ni2 69.27(10)
C70 C71 C72 108.33(17)
C70 C71 C97 125.50(17)
C72 C71 Ni2 73.20(11)
C72 C71 C97 126.14(17)
C97 C71 Ni2 124.70(14)
C68 C72 Ni2 70.29(11)
C68 C72 C71 107.58(17)
C68 C72 C105 126.09(17)
C71 C72 Ni2 68.44(11)
C71 C72 C105 126.30(18)
C105 C72 Ni2 128.14(14)
C74 C73 C68 121.61(18)
C74 C73 C80 117.79(18)
C80 C73 C68 120.60(19)
C73 C74 H74 119.5
C73 C74 C75 120.96(19)
C75 C74 H74 119.5
C74 C75 H75 119.3
C74 C75 C76 121.3(2)
C76 C75 H75 119.3
C75 C76 C77 121.5(2)
C79 C76 C75 117.64(19)
C79 C76 C77 120.8(2)
C76 C77 H77A 108.5
C76 C77 H77B 108.5
H77A C77 H77B 107.5
C78 C77 C76 115.2(2)
C78 C77 H77A 108.5
C78 C77 H77B 108.5
C77 C78 H78A 109.5
C77 C78 H78B 109.5
C77 C78 H78C 109.5
H78A C78 H78B 109.5
H78A C78 H78C 109.5
H78B C78 H78C 109.5
C76 C79 H79 119.3
C76 C79 C80 121.4(2)
C80 C79 H79 119.3
C73 C80 H80 119.6
C79 C80 C73 120.9(2)
C79 C80 H80 119.6
C82 C81 C69 122.52(18)
C82 C81 C86 117.05(19)
C86 C81 C69 120.38(18)
C81 C82 H82 119.4
C83 C82 C81 121.2(2)
C83 C82 H82 119.4
C82 C83 H83 119.5
C82 C83 C84 121.1(2)
C84 C83 H83 119.5
C83 C84 C87 123.5(2)
C85 C84 C83 117.6(2)
C85 C84 C87 119.0(2)
C84 C85 H85 119.0
C86 C85 C84 121.9(2)
C86 C85 H85 119.0
C81 C86 H86 119.4
C85 C86 C81 121.2(2)
C85 C86 H86 119.4
C84 C87 H87A 108.0
C84 C87 H87B 108.0
H87A C87 H87B 107.2
C88 C87 C84 117.3(3)
C88 C87 H87A 108.0
C88 C87 H87B 108.0
C87 C88 H88A 109.5
C87 C88 H88B 109.5
C87 C88 H88C 109.5
H88A C88 H88B 109.5
H88A C88 H88C 109.5
H88B C88 H88C 109.5
C90 C89 C70 120.68(18)
C90 C89 C94 117.43(18)
C94 C89 C70 121.89(17)
C89 C90 H90 119.5
C91 C90 C89 121.1(2)
C91 C90 H90 119.5
C90 C91 H91 119.2
C90 C91 C92 121.6(2)
C92 C91 H91 119.2
C91 C92 C95 121.0(2)
C93 C92 C91 117.62(19)
C93 C92 C95 121.4(2)
C92 C93 H93 119.4
C92 C93 C94 121.20(19)
C94 C93 H93 119.4
C89 C94 H94 119.5
C93 C94 C89 121.09(19)
C93 C94 H94 119.5
C92 C95 H95A 109.2
C92 C95 H95B 109.2
C92 C95 C96 111.92(19)
H95A C95 H95B 107.9
C96 C95 H95A 109.2
C96 C95 H95B 109.2
C95 C96 H96A 109.5
C95 C96 H96B 109.5
C95 C96 H96C 109.5
H96A C96 H96B 109.5
H96A C96 H96C 109.5
H96B C96 H96C 109.5
C98 C97 C71 120.74(18)
C98 C97 C102 117.65(19)
C102 C97 C71 121.61(18)
C97 C98 H98 119.7
C99 C98 C97 120.6(2)
C99 C98 H98 119.7
C98 C99 H99 119.1
C100 C99 C98 121.7(2)
C100 C99 H99 119.1
C99 C100 C101 117.5(2)
C99 C100 C103 119.8(2)
C101 C100 C103 122.7(2)
C100 C101 H101 119.4
C102 C101 C100 121.2(2)
C102 C101 H101 119.4
C97 C102 H102 119.4
C101 C102 C97 121.20(19)
C101 C102 H102 119.4
C100 C103 H10D 108.1
C100 C103 H10E 108.1
H10D C103 H10E 107.3
C104 C103 C100 116.6(2)
C104 C103 H10D 108.1
C104 C103 H10E 108.1
C103 C104 H10F 109.5
C103 C104 H10G 109.5
C103 C104 H10H 109.5
H10F C104 H10G 109.5
H10F C104 H10H 109.5
H10G C104 H10H 109.5
C106 C105 C72 120.65(18)
C110 C105 C72 122.16(18)
C110 C105 C106 117.15(18)
C105 C106 H106 119.5
C107 C106 C105 121.0(2)
C107 C106 H106 119.5
C106 C107 H107 119.2
C108 C107 C106 121.6(2)
C108 C107 H107 119.2
C107 C108 C109 117.77(19)
C107 C108 C111 121.1(2)
C109 C108 C111 121.1(2)
C108 C109 H109 119.6
C110 C109 C108 120.9(2)
C110 C109 H109 119.6
C105 C110 H110 119.2
C109 C110 C105 121.57(19)
C109 C110 H110 119.2
C108 C111 H11D 108.8
C108 C111 H11E 108.8
H11D C111 H11E 107.7
C112 C111 C108 113.8(2)
C112 C111 H11D 108.8
C112 C111 H11E 108.8
C111 C112 H11F 109.5
C111 C112 H11G 109.5
C111 C112 H11H 109.5
H11F C112 H11G 109.5
H11F C112 H11H 109.5
H11G C112 H11H 109.5
C55 C56A H56D 109.5
C55 C56A H56E 109.5
C55 C56A H56F 109.5
H56D C56A H56E 109.5
H56D C56A H56F 109.5
H56E C56A H56F 109.5

loop_
_geom_bond_atom_site_label_1
_geom_bond_atom_site_label_2
_geom_bond_distance
Ni1 C1 1.9098(19)
Ni1 C12 2.1862(19)
Ni1 C13 2.1336(18)
Ni1 C14 2.1349(18)
Ni1 C15 2.1960(19)
Ni1 C16 2.199(2)
N1 C1 1.359(3)
N1 C3 1.394(3)
N1 C6 1.475(3)
N2 C1 1.359(2)
N2 C2 1.393(3)
N2 C9 1.471(3)
C2 C3 1.350(3)
C2 C4 1.498(3)
C3 C5 1.491(3)
C4 H4A 0.9600
C4 H4B 0.9600
C4 H4C 0.9600
C5 H5A 0.9600
C5 H5B 0.9600
C5 H5C 0.9600
C6 H6 0.9800
C6 C7 1.515(3)
C6 C8 1.514(3)
C7 H7A 0.9600
C7 H7B 0.9600
C7 H7C 0.9600
C8 H8A 0.9600
C8 H8B 0.9600
C8 H8C 0.9600
C9 H9 0.9800
C9 C10 1.516(3)
C9 C11 1.515(3)
C10 H10A 0.9600
C10 H10B 0.9600
C10 H10C 0.9600
C11 H11A 0.9600
C11 H11B 0.9600
C11 H11C 0.9600
C12 C13 1.444(3)
C12 C16 1.432(3)
C12 C17 1.480(3)
C13 C14 1.436(3)
C13 C32 1.481(3)
C14 C15 1.431(3)
C14 C33 1.484(3)
C15 C16 1.445(3)
C15 C41 1.482(3)
C16 C49 1.486(3)
C17 C18 1.398(3)
C17 C22 1.401(3)
C18 H18 0.9300
C18 C19 1.384(3)
C19 H19 0.9300
C19 C20 1.389(3)
C20 C21 1.392(3)
C20 C23 1.514(3)
C21 H21 0.9300
C21 C22 1.387(3)
C22 H22 0.9300
C23 H23A 0.9700
C23 H23B 0.9700
C23 C24 1.436(4)
C24 H24A 0.9600
C24 H24B 0.9600
C24 H24C 0.9600
C25 H25 0.9300
C25 C26 1.384(3)
C25 C32 1.391(3)
C26 H26 0.9300
C26 C27 1.394(4)
C27 C28 1.523(4)
C27 C30 1.378(4)
C28 H28A 0.9700
C28 H28B 0.9700
C28 C29 1.423(6)
C29 H29A 0.9600
C29 H29B 0.9600
C29 H29C 0.9600
C30 H30 0.9300
C30 C31 1.379(3)
C31 H31 0.9300
C31 C32 1.400(3)
C33 C34 1.394(3)
C33 C38 1.397(3)
C34 H34 0.9300
C34 C35 1.388(3)
C35 H35 0.9300
C35 C36 1.389(3)
C36 C37 1.391(3)
C36 C39 1.509(3)
C37 H37 0.9300
C37 C38 1.385(3)
C38 H38 0.9300
C39 H39A 0.9700
C39 H39B 0.9700
C39 C40 1.526(4)
C40 H40A 0.9600
C40 H40B 0.9600
C40 H40C 0.9600
C41 C42 1.399(3)
C41 C46 1.400(3)
C42 H42 0.9300
C42 C43 1.387(3)
C43 H43 0.9300
C43 C44 1.386(3)
C44 C45 1.388(3)
C44 C47 1.514(3)
C45 H45 0.9300
C45 C46 1.382(3)
C46 H46 0.9300
C47 H47A 0.9700
C47 H47B 0.9700
C47 C48 1.512(4)
C48 H48A 0.9600
C48 H48B 0.9600
C48 H48C 0.9600
C49 C50 1.401(3)
C49 C54 1.387(3)
C50 H50 0.9300
C50 C51 1.381(3)
C51 H51 0.9300
C51 C52 1.391(4)
C52 C53 1.393(3)
C52 C55 1.517(3)
C53 H53 0.9300
C53 C54 1.389(3)
C54 H54 0.9300
C55 H55A 0.9700
C55 H55B 0.9700
C55 H55C 0.9700
C55 H55D 0.9700
C55 C56 1.465(6)
C55 C56A 1.456(10)
C56 H56A 0.9600
C56 H56B 0.9600
C56 H56C 0.9600
Ni2 C57 1.911(2)
Ni2 C68 2.195(2)
Ni2 C69 2.176(2)
Ni2 C70 2.1238(19)
Ni2 C71 2.1534(19)
Ni2 C72 2.216(2)
N3 C57 1.358(3)
N3 C58 1.393(3)
N3 C62 1.477(3)
N4 C57 1.358(3)
N4 C59 1.396(3)
N4 C65 1.466(3)
C58 C59 1.349(3)
C58 C60 1.494(3)
C59 C61 1.496(3)
C60 H60A 0.9600
C60 H60B 0.9600
C60 H60C 0.9600
C61 H61A 0.9600
C61 H61B 0.9600
C61 H61C 0.9600
C62 H62 0.9800
C62 C63 1.521(3)
C62 C64 1.517(3)
C63 H63A 0.9600
C63 H63B 0.9600
C63 H63C 0.9600
C64 H64A 0.9600
C64 H64B 0.9600
C64 H64C 0.9600
C65 H65 0.9800
C65 C66 1.521(4)
C65 C67 1.515(4)
C66 H66A 0.9600
C66 H66B 0.9600
C66 H66C 0.9600
C67 H67A 0.9600
C67 H67B 0.9600
C67 H67C 0.9600
C68 C69 1.441(3)
C68 C72 1.429(3)
C68 C73 1.490(3)
C69 C70 1.441(3)
C69 C81 1.473(3)
C70 C71 1.437(3)
C70 C89 1.483(3)
C71 C72 1.437(3)
C71 C97 1.481(3)
C72 C105 1.481(3)
C73 C74 1.387(3)
C73 C80 1.398(3)
C74 H74 0.9300
C74 C75 1.388(3)
C75 H75 0.9300
C75 C76 1.395(3)
C76 C77 1.520(3)
C76 C79 1.382(3)
C77 H77A 0.9700
C77 H77B 0.9700
C77 C78 1.509(4)
C78 H78A 0.9600
C78 H78B 0.9600
C78 H78C 0.9600
C79 H79 0.9300
C79 C80 1.388(3)
C80 H80 0.9300
C81 C82 1.398(3)
C81 C86 1.403(3)
C82 H82 0.9300
C82 C83 1.388(3)
C83 H83 0.9300
C83 C84 1.393(3)
C84 C85 1.383(3)
C84 C87 1.505(3)
C85 H85 0.9300
C85 C86 1.372(3)
C86 H86 0.9300
C87 H87A 0.9700
C87 H87B 0.9700
C87 C88 1.480(4)
C88 H88A 0.9600
C88 H88B 0.9600
C88 H88C 0.9600
C89 C90 1.394(3)
C89 C94 1.397(3)
C90 H90 0.9300
C90 C91 1.385(3)
C91 H91 0.9300
C91 C92 1.393(3)
C92 C93 1.384(3)
C92 C95 1.512(3)
C93 H93 0.9300
C93 C94 1.395(3)
C94 H94 0.9300
C95 H95A 0.9700
C95 H95B 0.9700
C95 C96 1.525(3)
C96 H96A 0.9600
C96 H96B 0.9600
C96 H96C 0.9600
C97 C98 1.394(3)
C97 C102 1.396(3)
C98 H98 0.9300
C98 C99 1.389(3)
C99 H99 0.9300
C99 C100 1.388(3)
C100 C101 1.389(3)
C100 C103 1.517(3)
C101 H101 0.9300
C101 C102 1.387(3)
C102 H102 0.9300
C103 H10D 0.9700
C103 H10E 0.9700
C103 C104 1.500(4)
C104 H10F 0.9600
C104 H10G 0.9600
C104 H10H 0.9600
C105 C106 1.398(3)
C105 C110 1.397(3)
C106 H106 0.9300
C106 C107 1.387(3)
C107 H107 0.9300
C107 C108 1.386(3)
C108 C109 1.392(3)
C108 C111 1.516(3)
C109 H109 0.9300
C109 C110 1.387(3)
C110 H110 0.9300
C111 H11D 0.9700
C111 H11E 0.9700
C111 C112 1.479(4)
C112 H11F 0.9600
C112 H11G 0.9600
C112 H11H 0.9600
C56A H56D 0.9600
C56A H56E 0.9600
C56A H56F 0.9600

loop_
_geom_torsion_atom_site_label_1
_geom_torsion_atom_site_label_2
_geom_torsion_atom_site_label_3
_geom_torsion_atom_site_label_4
_geom_torsion
Ni1 C12 C13 C14 61.73(12)
Ni1 C12 C13 C32 -119.86(19)
Ni1 C12 C16 C15 -60.84(13)
Ni1 C12 C16 C49 119.06(19)
Ni1 C12 C17 C18 -134.24(17)
Ni1 C12 C17 C22 48.3(3)
Ni1 C13 C14 C15 63.60(13)
Ni1 C13 C14 C33 -119.25(19)
Ni1 C13 C32 C25 39.6(2)
Ni1 C13 C32 C31 -139.69(17)
Ni1 C14 C15 C16 60.31(13)
Ni1 C14 C15 C41 -122.18(19)
Ni1 C14 C33 C34 -145.98(16)
Ni1 C14 C33 C38 38.0(3)
Ni1 C15 C16 C12 60.69(13)
Ni1 C15 C16 C49 -119.21(19)
Ni1 C15 C41 C42 -124.52(18)
Ni1 C15 C41 C46 55.5(3)
Ni1 C16 C49 C50 26.7(3)
Ni1 C16 C49 C54 -150.65(16)
N2 C2 C3 N1 0.6(2)
N2 C2 C3 C5 175.8(2)
C1 N1 C3 C2 -0.4(2)
C1 N1 C3 C5 -175.8(2)
C1 N1 C6 C7 131.7(2)
C1 N1 C6 C8 -100.6(2)
C1 N2 C2 C3 -0.6(2)
C1 N2 C2 C4 178.5(2)
C1 N2 C9 C10 112.3(2)
C1 N2 C9 C11 -118.9(2)
C2 N2 C1 Ni1 -178.52(15)
C2 N2 C1 N1 0.3(2)
C2 N2 C9 C10 -67.7(3)
C2 N2 C9 C11 61.0(3)
C3 N1 C1 Ni1 178.95(14)
C3 N1 C1 N2 0.0(2)
C3 N1 C6 C7 -57.4(3)
C3 N1 C6 C8 70.4(3)
C4 C2 C3 N1 -178.5(2)
C4 C2 C3 C5 -3.3(4)
C6 N1 C1 Ni1 -8.6(3)
C6 N1 C1 N2 172.45(16)
C6 N1 C3 C2 -172.00(19)
C6 N1 C3 C5 12.6(3)
C9 N2 C1 Ni1 1.4(3)
C9 N2 C1 N1 -179.71(16)
C9 N2 C2 C3 179.46(19)
C9 N2 C2 C4 -1.4(3)
C12 C13 C14 Ni1 -63.06(13)
C12 C13 C14 C15 0.5(2)
C12 C13 C14 C33 177.69(17)
C12 C13 C32 C25 132.4(2)
C12 C13 C32 C31 -47.0(3)
C12 C16 C49 C50 -63.6(3)
C12 C16 C49 C54 119.1(2)
C12 C17 C18 C19 -176.76(18)
C12 C17 C22 C21 175.95(18)
C13 C12 C16 Ni1 59.23(13)
C13 C12 C16 C15 -1.6(2)
C13 C12 C16 C49 178.29(18)
C13 C12 C17 C18 136.0(2)
C13 C12 C17 C22 -41.4(3)
C13 C14 C15 Ni1 -61.84(13)
C13 C14 C15 C16 -1.5(2)
C13 C14 C15 C41 175.98(17)
C13 C14 C33 C34 -55.9(3)
C13 C14 C33 C38 128.1(2)
C14 C13 C32 C25 -49.5(3)
C14 C13 C32 C31 131.2(2)
C14 C15 C16 Ni1 -58.75(13)
C14 C15 C16 C12 1.9(2)
C14 C15 C16 C49 -177.96(18)
C14 C15 C41 C42 -35.0(3)
C14 C15 C41 C46 145.0(2)
C14 C33 C34 C35 -171.68(19)
C14 C33 C38 C37 172.1(2)
C15 C14 C33 C34 120.8(2)
C15 C14 C33 C38 -55.2(3)
C15 C16 C49 C50 116.3(2)
C15 C16 C49 C54 -61.1(3)
C15 C41 C42 C43 176.85(18)
C15 C41 C46 C45 -176.23(19)
C16 C12 C13 Ni1 -61.07(13)
C16 C12 C13 C14 0.7(2)
C16 C12 C13 C32 179.08(18)
C16 C12 C17 C18 -40.7(3)
C16 C12 C17 C22 141.9(2)
C16 C15 C41 C42 142.0(2)
C16 C15 C41 C46 -38.0(3)
C16 C49 C50 C51 -175.1(2)
C16 C49 C54 C53 174.59(19)
C17 C12 C13 Ni1 121.74(19)
C17 C12 C13 C14 -176.53(17)
C17 C12 C13 C32 1.9(3)
C17 C12 C16 Ni1 -123.56(19)
C17 C12 C16 C15 175.61(17)
C17 C12 C16 C49 -4.5(3)
C17 C18 C19 C20 0.7(3)
C18 C17 C22 C21 -1.6(3)
C18 C19 C20 C21 -1.4(3)
C18 C19 C20 C23 180.0(2)
C19 C20 C21 C22 0.6(3)
C19 C20 C23 C24 107.7(3)
C20 C21 C22 C17 0.9(3)
C21 C20 C23 C24 -70.9(4)
C22 C17 C18 C19 0.8(3)
C23 C20 C21 C22 179.23(19)
C25 C26 C27 C28 177.0(3)
C25 C26 C27 C30 -1.9(4)
C26 C25 C32 C13 -177.71(19)
C26 C25 C32 C31 1.6(3)
C26 C27 C28 C29 -5.1(5)
C26 C27 C30 C31 1.2(4)
C27 C30 C31 C32 1.0(4)
C28 C27 C30 C31 -177.8(3)
C30 C27 C28 C29 173.9(3)
C30 C31 C32 C13 177.0(2)
C30 C31 C32 C25 -2.4(3)
C32 C13 C14 Ni1 118.51(19)
C32 C13 C14 C15 -177.89(17)
C32 C13 C14 C33 -0.7(3)
C32 C25 C26 C27 0.5(3)
C33 C14 C15 Ni1 120.97(18)
C33 C14 C15 C16 -178.72(17)
C33 C14 C15 C41 -1.2(3)
C33 C34 C35 C36 -1.1(3)
C34 C33 C38 C37 -4.1(3)
C34 C35 C36 C37 -2.6(3)
C34 C35 C36 C39 173.8(2)
C35 C36 C37 C38 3.0(3)
C35 C36 C39 C40 -95.6(3)
C36 C37 C38 C33 0.4(3)
C37 C36 C39 C40 80.7(3)
C38 C33 C34 C35 4.5(3)
C39 C36 C37 C38 -173.4(2)
C41 C15 C16 Ni1 123.76(19)
C41 C15 C16 C12 -175.55(18)
C41 C15 C16 C49 4.6(3)
C41 C42 C43 C44 0.6(3)
C42 C41 C46 C45 3.8(3)
C42 C43 C44 C45 1.5(3)
C42 C43 C44 C47 178.2(2)
C43 C44 C45 C46 -0.9(3)
C43 C44 C47 C48 151.4(2)
C44 C45 C46 C41 -1.8(3)
C45 C44 C47 C48 -32.1(4)
C46 C41 C42 C43 -3.1(3)
C47 C44 C45 C46 -177.5(2)
C49 C50 C51 C52 0.1(4)
C50 C49 C54 C53 -2.9(3)
C50 C51 C52 C53 -2.2(4)
C50 C51 C52 C55 177.5(2)
C51 C52 C53 C54 1.8(3)
C51 C52 C55 C56 167.3(3)
C51 C52 C55 C56A 116.7(6)
C52 C53 C54 C49 0.8(3)
C53 C52 C55 C56 -13.0(5)
C53 C52 C55 C56A -63.5(6)
C54 C49 C50 C51 2.4(3)
C55 C52 C53 C54 -178.0(2)
Ni2 C68 C69 C70 -59.39(13)
Ni2 C68 C69 C81 125.94(19)
Ni2 C68 C72 C71 58.47(13)
Ni2 C68 C72 C105 -123.4(2)
Ni2 C68 C73 C74 -153.42(16)
Ni2 C68 C73 C80 26.2(3)
Ni2 C69 C70 C71 -63.04(13)
Ni2 C69 C70 C89 118.72(19)
Ni2 C69 C81 C82 53.1(3)
Ni2 C69 C81 C86 -129.42(18)
Ni2 C70 C71 C72 -63.19(13)
Ni2 C70 C71 C97 118.54(19)
Ni2 C70 C89 C90 45.8(3)
Ni2 C70 C89 C94 -135.42(17)
Ni2 C71 C72 C68 -59.62(14)
Ni2 C71 C72 C105 122.3(2)
Ni2 C71 C97 C98 -144.69(16)
Ni2 C71 C97 C102 34.5(3)
Ni2 C72 C105 C106 -131.60(17)
Ni2 C72 C105 C110 50.8(2)
N3 C58 C59 N4 0.3(2)
N3 C58 C59 C61 -178.4(2)
C57 N3 C58 C59 -0.5(3)
C57 N3 C58 C60 -176.2(2)
C57 N3 C62 C63 131.9(2)
C57 N3 C62 C64 -99.3(2)
C57 N4 C59 C58 -0.1(2)
C57 N4 C59 C61 178.7(2)
C57 N4 C65 C66 108.8(3)
C57 N4 C65 C67 -121.9(2)
C58 N3 C57 Ni2 178.15(15)
C58 N3 C57 N4 0.4(2)
C58 N3 C62 C63 -59.6(3)
C58 N3 C62 C64 69.2(3)
C59 N4 C57 Ni2 -177.92(15)
C59 N4 C57 N3 -0.2(2)
C59 N4 C65 C66 -65.3(3)
C59 N4 C65 C67 64.1(3)
C60 C58 C59 N4 175.8(2)
C60 C58 C59 C61 -2.9(4)
C62 N3 C57 Ni2 -11.6(3)
C62 N3 C57 N4 170.71(18)
C62 N3 C58 C59 -169.9(2)
C62 N3 C58 C60 14.4(4)
C65 N4 C57 Ni2 7.1(3)
C65 N4 C57 N3 -175.16(19)
C65 N4 C59 C58 174.5(2)
C65 N4 C59 C61 -6.7(3)
C68 C69 C70 Ni2 61.31(13)
C68 C69 C70 C71 -1.7(2)
C68 C69 C70 C89 -179.97(18)
C68 C69 C81 C82 -41.9(3)
C68 C69 C81 C86 135.6(2)
C68 C72 C105 C106 -39.2(3)
C68 C72 C105 C110 143.2(2)
C68 C73 C74 C75 178.80(19)
C68 C73 C80 C79 -179.0(2)
C69 C68 C72 Ni2 -60.62(14)
C69 C68 C72 C71 -2.2(2)
C69 C68 C72 C105 175.96(18)
C69 C68 C73 C74 -64.6(3)
C69 C68 C73 C80 115.0(2)
C69 C70 C71 Ni2 63.62(13)
C69 C70 C71 C72 0.4(2)
C69 C70 C71 C97 -177.85(18)
C69 C70 C89 C90 -46.0(3)
C69 C70 C89 C94 132.8(2)
C69 C81 C82 C83 176.9(2)
C69 C81 C86 C85 -177.4(2)
C70 C69 C81 C82 144.5(2)
C70 C69 C81 C86 -38.1(3)
C70 C71 C72 Ni2 60.68(13)
C70 C71 C72 C68 1.1(2)
C70 C71 C72 C105 -177.05(18)
C70 C71 C97 C98 127.3(2)
C70 C71 C97 C102 -53.5(3)
C70 C89 C90 C91 177.8(2)
C70 C89 C94 C93 -179.18(19)
C71 C70 C89 C90 136.1(2)
C71 C70 C89 C94 -45.1(3)
C71 C72 C105 C106 138.6(2)
C71 C72 C105 C110 -39.0(3)
C71 C97 C98 C99 176.98(19)
C71 C97 C102 C101 -177.59(19)
C72 C68 C69 Ni2 61.80(14)
C72 C68 C69 C70 2.4(2)
C72 C68 C69 C81 -172.25(18)
C72 C68 C73 C74 114.5(2)
C72 C68 C73 C80 -65.9(3)
C72 C71 C97 C98 -50.7(3)
C72 C71 C97 C102 128.5(2)
C72 C105 C106 C107 -176.85(18)
C72 C105 C110 C109 176.53(18)
C73 C68 C69 Ni2 -119.0(2)
C73 C68 C69 C70 -178.36(18)
C73 C68 C69 C81 7.0(3)
C73 C68 C72 Ni2 120.2(2)
C73 C68 C72 C71 178.63(19)
C73 C68 C72 C105 -3.3(3)
C73 C74 C75 C76 0.3(3)
C74 C73 C80 C79 0.7(3)
C74 C75 C76 C77 179.0(2)
C74 C75 C76 C79 0.4(3)
C75 C76 C77 C78 43.6(3)
C75 C76 C79 C80 -0.5(3)
C76 C79 C80 C73 0.0(3)
C77 C76 C79 C80 -179.1(2)
C79 C76 C77 C78 -137.9(3)
C80 C73 C74 C75 -0.8(3)
C81 C69 C70 Ni2 -124.1(2)
C81 C69 C70 C71 172.86(18)
C81 C69 C70 C89 -5.4(3)
C81 C82 C83 C84 0.2(3)
C82 C81 C86 C85 0.2(3)
C82 C83 C84 C85 0.6(3)
C82 C83 C84 C87 -177.7(2)
C83 C84 C85 C86 -1.0(3)
C83 C84 C87 C88 0.8(4)
C84 C85 C86 C81 0.6(3)
C85 C84 C87 C88 -177.4(3)
C86 C81 C82 C83 -0.6(3)
C87 C84 C85 C86 177.4(2)
C89 C70 C71 Ni2 -118.15(19)
C89 C70 C71 C72 178.67(18)
C89 C70 C71 C97 0.4(3)
C89 C90 C91 C92 1.5(4)
C90 C89 C94 C93 -0.3(3)
C90 C91 C92 C93 -0.5(4)
C90 C91 C92 C95 177.0(2)
C91 C92 C93 C94 -0.9(3)
C91 C92 C95 C96 -65.2(3)
C92 C93 C94 C89 1.4(3)
C93 C92 C95 C96 112.2(2)
C94 C89 C90 C91 -1.1(3)
C95 C92 C93 C94 -178.4(2)
C97 C71 C72 Ni2 -121.1(2)
C97 C71 C72 C68 179.32(18)
C97 C71 C72 C105 1.2(3)
C97 C98 C99 C100 0.9(3)
C98 C97 C102 C101 1.6(3)
C98 C99 C100 C101 1.0(3)
C98 C99 C100 C103 -178.1(2)
C99 C100 C101 C102 -1.6(3)
C99 C100 C103 C104 172.8(2)
C100 C101 C102 C97 0.3(3)
C101 C100 C103 C104 -6.3(3)
C102 C97 C98 C99 -2.2(3)
C103 C100 C101 C102 177.5(2)
C105 C106 C107 C108 0.2(3)
C106 C105 C110 C109 -1.2(3)
C106 C107 C108 C109 -1.1(3)
C106 C107 C108 C111 178.72(19)
C107 C108 C109 C110 0.8(3)
C107 C108 C111 C112 118.1(3)
C108 C109 C110 C105 0.3(3)
C109 C108 C111 C112 -62.2(3)
C110 C105 C106 C107 0.9(3)
C111 C108 C109 C110 -179.00(18)
